data_4332456
loop_
_publ_author_name
'Liu, Lihua'
'Zakharov, Lev N.'
'Golen, James A.'
'Rheingold, Arnold L.'
'Watson, William H.'
'Hanna, Tracy A.'

_publ_section_title
;
 Molybdocalixarene Structure Control via Rim Deprotonation. Synthesis,
 Characterization, and Crystal Structures of Calix[4]arene Mo(VI) Monooxo
 Complexes and Calix[4]arene Alkali Metal/Mo(VI) Dioxo Complexes
;
_journal_issue 10
_journal_name_full 'Inorganic Chemistry'
_journal_page_first 4247
_journal_page_last 4260
_journal_paper_doi 10.1021/ic060404d
_journal_volume 45
_journal_year 2006
_chemical_formula_sum 'C142 H131 K8 Mo4 N4 O25'
_chemical_formula_weight 3142.51
_chemical_name_systematic
; 
 ? 
;
_space_group_IT_number 15
_symmetry_cell_setting monoclinic
_symmetry_space_group_name_Hall '-C 2yc'
_symmetry_space_group_name_H-M 'C 1 2/c 1'
_atom_sites_solution_hydrogens geom
_atom_sites_solution_primary direct
_atom_sites_solution_secondary difmap
_audit_creation_method SHELXL-97
_cell_angle_alpha 90.00
_cell_angle_beta 101.314(2)
_cell_angle_gamma 90.00
_cell_formula_units_Z 8
_cell_length_a 32.783(3)
_cell_length_b 32.918(3)
_cell_length_c 29.183(2)
_cell_measurement_reflns_used 7178
_cell_measurement_temperature 150(2)
_cell_measurement_theta_max 27.20
_cell_measurement_theta_min 2.24
_cell_volume 30881(5)
_computing_structure_refinement 'SHELXL-97 (Sheldrick, 1997)'
_computing_structure_solution 'SHELXS-97 (Sheldrick, 1990)'
_diffrn_ambient_temperature 150(2)
_diffrn_measured_fraction_theta_full 0.999
_diffrn_measured_fraction_theta_max 0.999
_diffrn_measurement_device_type 'CCD area detector'
_diffrn_measurement_method 'phi and omega scans'
_diffrn_radiation_monochromator graphite
_diffrn_radiation_source 'fine-focus sealed tube'
_diffrn_radiation_type MoK\a
_diffrn_radiation_wavelength 0.71073
_diffrn_reflns_av_R_equivalents 0.0970
_diffrn_reflns_av_sigmaI/netI 0.1251
_diffrn_reflns_limit_h_max 37
_diffrn_reflns_limit_h_min -37
_diffrn_reflns_limit_k_max 25
_diffrn_reflns_limit_k_min -37
_diffrn_reflns_limit_l_max 33
_diffrn_reflns_limit_l_min -31
_diffrn_reflns_number 72734
_diffrn_reflns_theta_full 24.00
_diffrn_reflns_theta_max 24.00
_diffrn_reflns_theta_min 1.06
_exptl_absorpt_coefficient_mu 0.602
_exptl_absorpt_correction_T_max 1.000
_exptl_absorpt_correction_T_min 0.731
_exptl_absorpt_correction_type multi-scan
_exptl_absorpt_process_details SADABS
_exptl_crystal_colour Dark
_exptl_crystal_density_diffrn 1.353
_exptl_crystal_density_meas 0
_exptl_crystal_density_method 'not measured'
_exptl_crystal_description Block
_exptl_crystal_F_000 12864
_exptl_crystal_size_max 0.35
_exptl_crystal_size_mid 0.25
_exptl_crystal_size_min 0.20
_refine_diff_density_max 1.612
_refine_diff_density_min -0.849
_refine_diff_density_rms 0.220
_refine_ls_extinction_method none
_refine_ls_goodness_of_fit_ref 1.065
_refine_ls_hydrogen_treatment mixed
_refine_ls_matrix_type fullcycle
_refine_ls_number_parameters 1580
_refine_ls_number_reflns 24269
_refine_ls_number_restraints 30
_refine_ls_restrained_S_all 1.066
_refine_ls_R_factor_all 0.1536
_refine_ls_R_factor_gt 0.0727
_refine_ls_shift/su_max 0.053
_refine_ls_shift/su_mean 0.004
_refine_ls_structure_factor_coef Fsqd
_refine_ls_weighting_details 'calc w=1/[\s^2^(Fo^2^)+(0.1296P)^2^+155.8729P] where P=(Fo^2^+2Fc^2^)/3'
_refine_ls_weighting_scheme calc
_refine_ls_wR_factor_gt 0.1991
_refine_ls_wR_factor_ref 0.2608
_reflns_number_gt 13017
_reflns_number_total 24269
_reflns_threshold_expression >2sigma(I)
_cod_data_source_file ic060404dsup1.cif
_cod_data_source_block tcu28
_cod_depositor_comments
;
The following automatic conversions were performed:

'_symmetry_cell_setting' value 'Monoclinic' changed to 'monoclinic'
according to /home/saulius/struct/CIF-dictionaries/cif_core.dic
dictionary named 'cif_core.dic' version 2.4.2 from 2011-04-26.

Automatic conversion script
Id: cif_fix_values 1891 2012-01-12 08:04:46Z andrius 
;
_cod_original_cell_volume 30880(4)
_cod_original_sg_symbol_H-M C2/c
_cod_database_code 4332456

loop_
_symmetry_equiv_pos_as_xyz
'x, y, z'
'-x, y, -z+1/2'
'x+1/2, y+1/2, z'
'-x+1/2, y+1/2, -z+1/2'
'-x, -y, -z'
'x, -y, z-1/2'
'-x+1/2, -y+1/2, -z'
'x+1/2, -y+1/2, z-1/2'

loop_
_atom_site_label
_atom_site_type_symbol
_atom_site_fract_x
_atom_site_fract_y
_atom_site_fract_z
_atom_site_U_iso_or_equiv
_atom_site_adp_type
_atom_site_occupancy
_atom_site_symmetry_multiplicity
_atom_site_calc_flag
_atom_site_refinement_flags
_atom_site_disorder_assembly
_atom_site_disorder_group
Mo1 Mo 0.59416(3) 0.41947(2) 0.80128(3) 0.0276(2) Uani 1 1 d . . .
Mo2 Mo 0.41988(3) 0.49707(2) 0.79316(3) 0.0281(2) Uani 1 1 d . . .
K1 K 0.46567(7) 0.39942(7) 0.81342(9) 0.0438(6) Uani 1 1 d . . .
K2 K 0.55254(7) 0.51305(6) 0.81357(8) 0.0336(5) Uani 1 1 d . . .
K3 K 0.67630(8) 0.35142(7) 0.87980(9) 0.0438(6) Uani 1 1 d . . .
K4 K 0.37016(7) 0.56412(7) 0.87689(8) 0.0412(6) Uani 1 1 d . . .
O1 O 0.6139(2) 0.4624(2) 0.8533(2) 0.0334(16) Uani 1 1 d . . .
O2 O 0.59974(19) 0.37794(19) 0.8556(2) 0.0294(15) Uani 1 1 d . . .
O3 O 0.5891(2) 0.36936(19) 0.7568(2) 0.0341(17) Uani 1 1 d . . .
O4 O 0.6544(2) 0.40637(19) 0.8099(2) 0.0341(17) Uani 1 1 d . . .
O5 O 0.5421(2) 0.4240(2) 0.8004(2) 0.0348(17) Uani 1 1 d . . .
O6 O 0.5970(2) 0.45791(19) 0.7539(2) 0.0320(16) Uani 1 1 d . . .
O7 O 0.4212(2) 0.45449(18) 0.8459(2) 0.0311(16) Uani 1 1 d . . .
O8 O 0.4352(2) 0.53977(18) 0.8467(2) 0.0298(16) Uani 1 1 d . . .
O9 O 0.4054(2) 0.5470(2) 0.7480(2) 0.0345(17) Uani 1 1 d . . .
O10 O 0.3625(2) 0.5067(2) 0.8032(2) 0.0357(17) Uani 1 1 d . . .
O11 O 0.4714(2) 0.49531(19) 0.7901(2) 0.0329(16) Uani 1 1 d . . .
C1 C 0.6268(3) 0.4304(3) 0.9288(4) 0.037(3) Uani 1 1 d . . .
C2 C 0.6554(4) 0.4143(3) 0.9658(4) 0.046(3) Uani 1 1 d . . .
H2A H 0.6453 0.4024 0.9931 0.055 Uiso 1 1 calc R . .
C3 C 0.6980(4) 0.4162(4) 0.9664(4) 0.051(3) Uani 1 1 d . . .
H3A H 0.7182 0.4084 0.9955 0.061 Uiso 1 1 calc R . .
C4 C 0.7124(3) 0.4351(4) 0.9302(4) 0.044(3) Uani 1 1 d . . .
H4A H 0.7428 0.4410 0.9340 0.053 Uiso 1 1 calc R . .
C5 C 0.6850(3) 0.4514(3) 0.8921(4) 0.039(3) Uani 1 1 d . . .
C6 C 0.6411(3) 0.4488(3) 0.8910(4) 0.030(2) Uani 1 1 d . . .
C7 C 0.5811(3) 0.4283(3) 0.9284(4) 0.040(3) Uani 1 1 d . . .
H7A H 0.5676 0.4508 0.9085 0.048 Uiso 1 1 calc R . .
H7B H 0.5771 0.4337 0.9606 0.048 Uiso 1 1 calc R . .
C8 C 0.5583(3) 0.3896(3) 0.9118(4) 0.039(3) Uani 1 1 d . . .
C9 C 0.5247(4) 0.3765(4) 0.9314(4) 0.057(3) Uani 1 1 d . . .
H9A H 0.5183 0.3908 0.9574 0.069 Uiso 1 1 calc R . .
C10 C 0.5006(4) 0.3431(4) 0.9139(5) 0.058(4) Uani 1 1 d . . .
H10A H 0.4802 0.3316 0.9317 0.069 Uiso 1 1 calc R . .
C11 C 0.5096(4) 0.3221(4) 0.8756(4) 0.053(3) Uani 1 1 d . . .
H11A H 0.4974 0.2945 0.8685 0.064 Uiso 1 1 calc R . .
C12 C 0.5428(3) 0.3337(3) 0.8552(4) 0.035(3) Uani 1 1 d . . .
C13 C 0.5671(3) 0.3668(3) 0.8740(4) 0.034(3) Uani 1 1 d . . .
C14 C 0.5491(3) 0.3145(3) 0.8101(4) 0.038(3) Uani 1 1 d . . .
H14A H 0.5353 0.2876 0.8076 0.045 Uiso 1 1 calc R . .
H14B H 0.5341 0.3314 0.7841 0.045 Uiso 1 1 calc R . .
C15 C 0.5925(3) 0.3083(3) 0.8023(4) 0.036(3) Uani 1 1 d . . .
C16 C 0.6154(4) 0.2758(3) 0.8220(4) 0.045(3) Uani 1 1 d . . .
H16A H 0.6024 0.2557 0.8405 0.053 Uiso 1 1 calc R . .
C17 C 0.6566(4) 0.2687(3) 0.8150(4) 0.052(3) Uani 1 1 d . . .
H17A H 0.6712 0.2426 0.8251 0.063 Uiso 1 1 calc R . .
C18 C 0.6730(4) 0.2961(3) 0.7875(4) 0.045(3) Uani 1 1 d . . .
H18A H 0.6998 0.2891 0.7779 0.054 Uiso 1 1 calc R . .
C19 C 0.6509(3) 0.3289(3) 0.7668(4) 0.036(3) Uani 1 1 d . . .
C20 C 0.6101(3) 0.3358(3) 0.7746(4) 0.037(3) Uani 1 1 d . . .
C21 C 0.6716(4) 0.3582(3) 0.7384(4) 0.044(3) Uani 1 1 d . . .
H21A H 0.6851 0.3420 0.7170 0.053 Uiso 1 1 calc R . .
H21B H 0.6495 0.3746 0.7187 0.053 Uiso 1 1 calc R . .
C22 C 0.7031(3) 0.3866(3) 0.7642(4) 0.041(3) Uani 1 1 d . . .
C23 C 0.7424(4) 0.3908(4) 0.7551(4) 0.056(3) Uani 1 1 d . . .
H23A H 0.7512 0.3737 0.7326 0.067 Uiso 1 1 calc R . .
C24 C 0.7695(4) 0.4197(4) 0.7785(5) 0.068(4) Uani 1 1 d . . .
H24A H 0.7968 0.4216 0.7723 0.081 Uiso 1 1 calc R . .
C25 C 0.7576(4) 0.4461(4) 0.8107(5) 0.061(4) Uani 1 1 d . . .
H25A H 0.7762 0.4664 0.8255 0.073 Uiso 1 1 calc R . .
C26 C 0.7181(3) 0.4423(3) 0.8210(4) 0.045(3) Uani 1 1 d . . .
C27 C 0.6913(3) 0.4115(3) 0.7980(4) 0.037(3) Uani 1 1 d . . .
C28 C 0.7014(3) 0.4717(3) 0.8530(4) 0.045(3) Uani 1 1 d . . .
H28A H 0.7239 0.4908 0.8668 0.054 Uiso 1 1 calc R . .
H28B H 0.6787 0.4879 0.8341 0.054 Uiso 1 1 calc R . .
C29 C 0.3681(3) 0.4643(3) 0.8915(3) 0.031(2) Uani 1 1 d . . .
C30 C 0.3574(3) 0.4795(3) 0.9322(4) 0.036(3) Uani 1 1 d . . .
H30A H 0.3293 0.4731 0.9387 0.044 Uiso 1 1 calc R . .
C31 C 0.3857(4) 0.4987(3) 0.9659(4) 0.042(3) Uani 1 1 d . . .
H31A H 0.3781 0.5063 0.9963 0.050 Uiso 1 1 calc R . .
C32 C 0.4272(4) 0.5016(3) 0.9602(4) 0.039(3) Uani 1 1 d . . .
H32A H 0.4484 0.5139 0.9858 0.046 Uiso 1 1 calc R . .
C33 C 0.4396(3) 0.4872(3) 0.9210(3) 0.031(2) Uani 1 1 d . . .
C34 C 0.4098(3) 0.4687(3) 0.8863(3) 0.031(2) Uani 1 1 d . . .
C35 C 0.4841(3) 0.4907(3) 0.9169(4) 0.031(2) Uani 1 1 d . . .
H35A H 0.4897 0.4696 0.8948 0.038 Uiso 1 1 calc R . .
H35B H 0.5014 0.4843 0.9478 0.038 Uiso 1 1 calc R . .
C36 C 0.4987(3) 0.5308(3) 0.9011(4) 0.034(2) Uani 1 1 d . . .
C37 C 0.5380(3) 0.5458(3) 0.9193(4) 0.041(3) Uani 1 1 d . . .
H37A H 0.5546 0.5332 0.9483 0.049 Uiso 1 1 calc R . .
C38 C 0.5537(3) 0.5802(3) 0.9003(4) 0.043(3) Uani 1 1 d . . .
H38A H 0.5806 0.5926 0.9163 0.052 Uiso 1 1 calc R . .
C39 C 0.5303(3) 0.5988(3) 0.8618(4) 0.044(3) Uani 1 1 d . . .
H39A H 0.5400 0.6251 0.8506 0.053 Uiso 1 1 calc R . .
C40 C 0.4908(3) 0.5845(3) 0.8422(4) 0.035(3) Uani 1 1 d . . .
C41 C 0.4744(3) 0.5518(3) 0.8634(4) 0.032(2) Uani 1 1 d . . .
C42 C 0.4670(3) 0.6022(3) 0.7969(4) 0.041(3) Uani 1 1 d . . .
H42A H 0.4796 0.6288 0.7921 0.050 Uiso 1 1 calc R . .
H42B H 0.4712 0.5842 0.7711 0.050 Uiso 1 1 calc R . .
C43 C 0.4205(3) 0.6086(3) 0.7926(4) 0.032(2) Uani 1 1 d . . .
C44 C 0.4063(4) 0.6415(3) 0.8139(4) 0.044(3) Uani 1 1 d . . .
H44A H 0.4268 0.6616 0.8307 0.053 Uiso 1 1 calc R . .
C45 C 0.3646(4) 0.6478(3) 0.8115(4) 0.047(3) Uani 1 1 d . . .
H45A H 0.3546 0.6739 0.8230 0.056 Uiso 1 1 calc R . .
C46 C 0.3365(4) 0.6210(3) 0.7866(4) 0.045(3) Uani 1 1 d . . .
H46A H 0.3064 0.6286 0.7794 0.054 Uiso 1 1 calc R . .
C47 C 0.3495(3) 0.5877(3) 0.7641(4) 0.040(3) Uani 1 1 d . . .
C48 C 0.3916(3) 0.5808(3) 0.7673(3) 0.035(3) Uani 1 1 d . . .
C49 C 0.3167(3) 0.5584(3) 0.7384(4) 0.042(3) Uani 1 1 d . . .
H49A H 0.3298 0.5403 0.7183 0.050 Uiso 1 1 calc R . .
H49B H 0.2947 0.5742 0.7178 0.050 Uiso 1 1 calc R . .
C50 C 0.2966(3) 0.5323(3) 0.7716(4) 0.043(3) Uani 1 1 d . . .
C51 C 0.2536(3) 0.5332(4) 0.7720(4) 0.051(3) Uani 1 1 d . . .
H51A H 0.2359 0.5517 0.7524 0.062 Uiso 1 1 calc R . .
C52 C 0.2376(4) 0.5072(4) 0.8009(4) 0.054(3) Uani 1 1 d . . .
H52A H 0.2091 0.5089 0.8031 0.065 Uiso 1 1 calc R . .
C53 C 0.2634(4) 0.4783(4) 0.8270(4) 0.049(3) Uani 1 1 d . . .
H53A H 0.2516 0.4589 0.8448 0.059 Uiso 1 1 calc R . .
C54 C 0.3052(3) 0.4769(3) 0.8278(4) 0.038(3) Uani 1 1 d . . .
C55 C 0.3217(3) 0.5050(3) 0.8012(4) 0.032(2) Uani 1 1 d . . .
C56 C 0.3346(3) 0.4454(3) 0.8548(4) 0.039(3) Uani 1 1 d . . .
H56A H 0.3183 0.4261 0.8701 0.047 Uiso 1 1 calc R . .
H56B H 0.3478 0.4298 0.8326 0.047 Uiso 1 1 calc R . .
N1 N 0.4063(9) 0.3312(9) 0.8537(11) 0.249(13) Uiso 1 1 d D . .
C57 C 0.3891(10) 0.2994(9) 0.8482(12) 0.208(13) Uiso 1 1 d D . .
C58 C 0.3663(8) 0.2617(8) 0.8327(9) 0.186(11) Uiso 1 1 d D . .
H58D H 0.3466 0.2559 0.8531 0.279 Uiso 1 1 calc R . .
H58E H 0.3860 0.2391 0.8342 0.279 Uiso 1 1 calc R . .
H58F H 0.3511 0.2649 0.8005 0.279 Uiso 1 1 calc R . .
N2 N 0.7589(4) 0.3349(6) 0.8796(5) 0.121(6) Uani 1 1 d D . .
C59 C 0.7859(5) 0.3332(7) 0.8597(6) 0.106(6) Uani 1 1 d D . .
C60 C 0.8212(5) 0.3309(7) 0.8362(7) 0.135(8) Uani 1 1 d D . .
H60A H 0.8459 0.3220 0.8584 0.203 Uiso 1 1 calc R . .
H60B H 0.8262 0.3577 0.8239 0.203 Uiso 1 1 calc R . .
H60C H 0.8150 0.3114 0.8103 0.203 Uiso 1 1 calc R . .
N3 N 0.6711(6) 0.2957(5) 0.9536(6) 0.132(6) Uiso 1 1 d D . .
C61 C 0.6372(6) 0.2920(7) 0.9578(8) 0.138(8) Uiso 1 1 d D . .
C62 C 0.5955(7) 0.2845(8) 0.9682(8) 0.167(10) Uiso 1 1 d D . .
H62A H 0.5977 0.2648 0.9937 0.251 Uiso 1 1 calc R . .
H62B H 0.5771 0.2738 0.9403 0.251 Uiso 1 1 calc R . .
H62C H 0.5841 0.3100 0.9775 0.251 Uiso 1 1 calc R . .
N4 N 0.2945(6) 0.5815(6) 0.9036(6) 0.144(7) Uiso 1 1 d D . .
C63 C 0.2756(7) 0.5554(6) 0.9206(7) 0.133(8) Uiso 1 1 d D . .
C64 C 0.2510(6) 0.5248(6) 0.9419(7) 0.136(8) Uiso 1 1 d D . .
H64A H 0.2259 0.5377 0.9486 0.204 Uiso 1 1 calc R . .
H64B H 0.2679 0.5145 0.9710 0.204 Uiso 1 1 calc R . .
H64C H 0.2431 0.5023 0.9200 0.204 Uiso 1 1 calc R . .
N5 N 0.4158(5) 0.6193(4) 0.9426(5) 0.095(5) Uani 1 1 d . . .
C65 C 0.4438(6) 0.6373(5) 0.9428(6) 0.081(5) Uani 1 1 d . . .
C66 C 0.4824(5) 0.6615(6) 0.9430(6) 0.106(6) Uani 1 1 d . . .
H66A H 0.4891 0.6774 0.9719 0.159 Uiso 1 1 calc R . .
H66B H 0.4779 0.6799 0.9160 0.159 Uiso 1 1 calc R . .
H66C H 0.5055 0.6431 0.9411 0.159 Uiso 1 1 calc R . .
Mo1' Mo 0.04675(3) 0.37598(2) 0.79865(3) 0.0306(2) Uani 1 1 d . . .
Mo2' Mo 0.03176(3) 0.54789(2) 0.70434(3) 0.0257(2) Uani 1 1 d . . .
K1' K 0.06986(8) 0.50639(7) 0.81581(8) 0.0415(6) Uani 1 1 d . . .
K2' K 0.04471(7) 0.41948(6) 0.68827(8) 0.0361(6) Uani 1 1 d . . .
K3' K 0.12767(8) 0.30572(7) 0.87559(9) 0.0465(6) Uani 1 1 d . . .
K4' K 0.08534(7) 0.61091(7) 0.62056(8) 0.0400(6) Uani 1 1 d . A .
O1' O 0.0901(2) 0.3746(2) 0.7542(2) 0.0357(17) Uani 1 1 d . . .
O2' O 0.0975(2) 0.37883(18) 0.8533(2) 0.0317(16) Uani 1 1 d . . .
O3' O 0.0123(2) 0.36293(19) 0.8499(2) 0.0351(17) Uani 1 1 d . . .
O4' O 0.0590(2) 0.31697(19) 0.8033(2) 0.0401(19) Uani 1 1 d . . .
O5' O 0.0434(2) 0.42809(19) 0.8001(2) 0.0360(17) Uani 1 1 d . . .
O6' O 0.0000 0.3685(3) 0.7500 0.038(3) Uani 1 2 d S . .
O7' O 0.0889(2) 0.55484(19) 0.7495(2) 0.0311(16) Uani 1 1 d . A .
O8' O 0.06603(19) 0.54123(18) 0.6517(2) 0.0285(16) Uani 1 1 d . A .
O9' O -0.01949(19) 0.55430(19) 0.6509(2) 0.0282(15) Uani 1 1 d . . .
O10' O 0.0406(2) 0.60654(19) 0.6909(2) 0.0340(17) Uani 1 1 d . A .
O11' O 0.0000 0.5598(3) 0.7500 0.029(2) Uani 1 2 d S . .
O12' O 0.0295(2) 0.49594(19) 0.7094(2) 0.0345(17) Uani 1 1 d . . .
C1' C 0.1585(3) 0.3784(3) 0.8020(3) 0.034(3) Uani 1 1 d . . .
C2' C 0.1948(4) 0.3594(4) 0.8224(4) 0.045(3) Uani 1 1 d . . .
H2'A H 0.2177 0.3756 0.8419 0.054 Uiso 1 1 calc R . .
C3' C 0.2007(4) 0.3187(4) 0.8149(4) 0.048(3) Uani 1 1 d . . .
H3'A H 0.2288 0.3064 0.8262 0.058 Uiso 1 1 calc R . .
C4' C 0.1708(4) 0.2968(3) 0.7855(4) 0.046(3) Uani 1 1 d . . .
H4'A H 0.1777 0.2692 0.7752 0.055 Uiso 1 1 calc R . .
C5' C 0.1339(4) 0.3150(4) 0.7641(4) 0.046(3) Uani 1 1 d . . .
C6' C 0.1272(3) 0.3563(3) 0.7722(4) 0.034(3) Uani 1 1 d . . .
C7' C 0.1528(3) 0.4239(3) 0.8107(4) 0.037(3) Uani 1 1 d . . .
H7'A H 0.1791 0.4378 0.8084 0.045 Uiso 1 1 calc R . .
H7'B H 0.1311 0.4343 0.7848 0.045 Uiso 1 1 calc R . .
C8' C 0.1413(3) 0.4363(3) 0.8554(4) 0.032(2) Uani 1 1 d . . .
C9' C 0.1557(3) 0.4720(3) 0.8783(4) 0.044(3) Uani 1 1 d . . .
H9'A H 0.1824 0.4835 0.8725 0.053 Uiso 1 1 calc R . .
C10' C 0.1407(4) 0.4865(3) 0.9161(4) 0.052(3) Uani 1 1 d . . .
H10B H 0.1552 0.5095 0.9350 0.062 Uiso 1 1 calc R . .
C11' C 0.1104(4) 0.4649(3) 0.9324(4) 0.046(3) Uani 1 1 d . . .
H11B H 0.1003 0.4750 0.9586 0.056 Uiso 1 1 calc R . .
C12' C 0.0944(3) 0.4290(3) 0.9117(4) 0.034(2) Uani 1 1 d . . .
C13' C 0.1113(3) 0.4137(3) 0.8737(4) 0.034(2) Uani 1 1 d . . .
C14' C 0.0580(3) 0.4092(3) 0.9267(4) 0.040(3) Uani 1 1 d . . .
H14C H 0.0323 0.4197 0.9065 0.047 Uiso 1 1 calc R . .
H14D H 0.0577 0.4180 0.9590 0.047 Uiso 1 1 calc R . .
C15' C 0.0562(3) 0.3619(3) 0.9253(4) 0.041(3) Uani 1 1 d . . .
C16' C 0.0780(4) 0.3403(4) 0.9632(4) 0.045(3) Uani 1 1 d . . .
H16B H 0.0943 0.3552 0.9907 0.054 Uiso 1 1 calc R . .
C17' C 0.0776(4) 0.2989(4) 0.9629(4) 0.051(3) Uani 1 1 d . . .
H17B H 0.0902 0.2835 0.9918 0.061 Uiso 1 1 calc R . .
C18' C 0.0536(4) 0.2788(3) 0.9260(4) 0.046(3) Uani 1 1 d . . .
H18B H 0.0486 0.2491 0.9294 0.055 Uiso 1 1 calc R . .
C19' C 0.0305(3) 0.2990(3) 0.8876(4) 0.036(3) Uani 1 1 d . . .
C20' C 0.0320(3) 0.3422(3) 0.8870(4) 0.034(3) Uani 1 1 d . . .
C21' C 0.0056(3) 0.2748(3) 0.8481(4) 0.041(3) Uani 1 1 d . . .
H21C H -0.0140 0.2932 0.8279 0.049 Uiso 1 1 calc R . .
H21D H -0.0110 0.2543 0.8611 0.049 Uiso 1 1 calc R . .
C22' C 0.0321(4) 0.2535(3) 0.8185(4) 0.041(3) Uani 1 1 d . . .
C23' C 0.0320(4) 0.2113(3) 0.8117(4) 0.056(3) Uani 1 1 d . . .
H23B H 0.0161 0.1941 0.8276 0.067 Uiso 1 1 calc R . .
C24' C 0.0558(4) 0.1947(4) 0.7812(5) 0.064(4) Uani 1 1 d . . .
H24B H 0.0565 0.1661 0.7773 0.076 Uiso 1 1 calc R . .
C25' C 0.0780(4) 0.2191(3) 0.7570(4) 0.055(3) Uani 1 1 d . . .
H25B H 0.0933 0.2069 0.7362 0.066 Uiso 1 1 calc R . .
C26' C 0.0787(4) 0.2608(3) 0.7618(4) 0.044(3) Uani 1 1 d . . .
C27' C 0.0563(3) 0.2776(3) 0.7945(4) 0.039(3) Uani 1 1 d . . .
C28' C 0.1010(3) 0.2895(3) 0.7350(4) 0.043(3) Uani 1 1 d . . .
H28C H 0.1139 0.2735 0.7129 0.052 Uiso 1 1 calc R . .
H28D H 0.0802 0.3078 0.7162 0.052 Uiso 1 1 calc R . .
C29' C 0.1262(3) 0.6153(3) 0.7344(3) 0.034(2) Uani 1 1 d . A .
C30' C 0.1562(3) 0.6316(3) 0.7131(4) 0.038(3) Uani 1 1 d . A .
H30B H 0.1637 0.6607 0.7195 0.046 Uiso 1 1 calc R . .
C31' C 0.1797(3) 0.6096(3) 0.6886(4) 0.049(3) Uani 1 1 d . A .
H31B H 0.2039 0.6223 0.6779 0.059 Uiso 1 1 calc R . .
C32' C 0.1735(3) 0.5673(3) 0.6859(4) 0.041(3) Uani 1 1 d . . .
H32B H 0.1917 0.5504 0.6698 0.049 Uiso 1 1 calc R A .
C33' C 0.1440(3) 0.5481(3) 0.7070(3) 0.030(2) Uani 1 1 d . A .
C34' C 0.1197(3) 0.5720(3) 0.7315(3) 0.031(2) Uani 1 1 d . . .
C35' C 0.1381(3) 0.5034(3) 0.7044(4) 0.036(3) Uani 1 1 d . . .
H35C H 0.1242 0.4951 0.7302 0.043 Uiso 1 1 calc R A .
H35D H 0.1660 0.4906 0.7104 0.043 Uiso 1 1 calc R . .
C36' C 0.1131(3) 0.4856(3) 0.6588(4) 0.034(3) Uani 1 1 d . A .
C37' C 0.1238(3) 0.4493(3) 0.6403(4) 0.042(3) Uani 1 1 d . . .
H37B H 0.1521 0.4376 0.6523 0.050 Uiso 1 1 calc R A .
C38' C 0.0992(4) 0.4321(3) 0.6014(4) 0.048(3) Uani 1 1 d . A .
H38B H 0.1093 0.4079 0.5861 0.058 Uiso 1 1 calc R . .
C39' C 0.0619(4) 0.4500(3) 0.5820(4) 0.040(3) Uani 1 1 d . . .
H39B H 0.0447 0.4380 0.5531 0.049 Uiso 1 1 calc R A .
C40' C 0.0491(3) 0.4861(3) 0.5994(4) 0.033(2) Uani 1 1 d . A .
C41' C 0.0755(3) 0.5048(3) 0.6366(3) 0.032(2) Uani 1 1 d . . .
C42' C 0.0061(3) 0.5037(3) 0.5818(4) 0.032(2) Uani 1 1 d . . .
H42C H -0.0050 0.4912 0.5510 0.039 Uiso 1 1 calc R A .
H42D H -0.0119 0.4946 0.6033 0.039 Uiso 1 1 calc R . .
C43' C 0.0010(3) 0.5488(3) 0.5761(3) 0.031(2) Uani 1 1 d . A .
C44' C 0.0097(3) 0.5684(3) 0.5368(3) 0.037(3) Uani 1 1 d . . .
H44B H 0.0181 0.5519 0.5114 0.045 Uiso 1 1 calc R A .
C45' C 0.0043(3) 0.6096(3) 0.5306(4) 0.040(3) Uani 1 1 d . A .
H45B H 0.0069 0.6224 0.5002 0.048 Uiso 1 1 calc R . .
C46' C -0.0098(3) 0.6325(3) 0.5644(4) 0.039(3) Uani 1 1 d . A .
H46B H -0.0176 0.6616 0.5576 0.046 Uiso 1 1 calc R . .
C47' C -0.0181(3) 0.6148(3) 0.6044(3) 0.029(2) Uani 1 1 d . A .
C48' C -0.0131(3) 0.5723(3) 0.6110(3) 0.031(2) Uani 1 1 d . . .
C49' C -0.0318(3) 0.6418(3) 0.6412(4) 0.035(2) Uani 1 1 d . . .
H49C H -0.0534 0.6608 0.6253 0.041 Uiso 1 1 calc R A .
H49D H -0.0446 0.6245 0.6622 0.041 Uiso 1 1 calc R . .
C50' C 0.0030(3) 0.6663(3) 0.6705(4) 0.036(3) Uani 1 1 d . A .
C51' C 0.0012(4) 0.7083(3) 0.6754(5) 0.060(4) Uani 1 1 d . . .
H51B H -0.0219 0.7229 0.6584 0.071 Uiso 1 1 calc R A .
C52' C 0.0329(4) 0.7291(4) 0.7051(5) 0.072(4) Uani 1 1 d . A .
H52B H 0.0324 0.7579 0.7067 0.087 Uiso 1 1 calc R . .
C53' C 0.0645(4) 0.7078(4) 0.7318(5) 0.062(4) Uani 1 1 d . . .
H53B H 0.0852 0.7223 0.7530 0.074 Uiso 1 1 calc R A .
C54' C 0.0677(3) 0.6662(3) 0.7293(4) 0.036(3) Uani 1 1 d . A .
C55' C 0.0372(3) 0.6468(3) 0.6966(4) 0.032(2) Uani 1 1 d . A .
C56' C 0.1004(3) 0.6419(3) 0.7605(4) 0.041(3) Uani 1 1 d . . .
H56C H 0.0868 0.6244 0.7807 0.049 Uiso 1 1 calc R A .
H56D H 0.1192 0.6607 0.7811 0.049 Uiso 1 1 calc R . .
N1' N 0.1410(7) 0.5753(8) 0.8566(8) 0.198(10) Uiso 1 1 d D . .
C57' C 0.1722(7) 0.5915(7) 0.8499(8) 0.148(9) Uiso 1 1 d D . .
C58' C 0.2053(7) 0.6168(7) 0.8376(8) 0.158(9) Uiso 1 1 d D . .
H58A H 0.2316 0.6109 0.8589 0.238 Uiso 1 1 calc R . .
H58B H 0.1982 0.6456 0.8401 0.238 Uiso 1 1 calc R . .
H58C H 0.2080 0.6108 0.8054 0.238 Uiso 1 1 calc R . .
N2' N 0.1521(6) 0.2238(4) 0.8738(6) 0.124(6) Uani 1 1 d D . .
C59' C 0.1523(7) 0.1925(4) 0.8573(6) 0.115(7) Uani 1 1 d D . .
C60' C 0.1522(8) 0.1521(5) 0.8348(7) 0.162(11) Uani 1 1 d D . .
H60D H 0.1703 0.1335 0.8559 0.243 Uiso 1 1 calc R . .
H60E H 0.1625 0.1547 0.8056 0.243 Uiso 1 1 calc R . .
H60F H 0.1238 0.1413 0.8281 0.243 Uiso 1 1 calc R . .
N3' N 0.1959(6) 0.3208(6) 0.9509(7) 0.162(7) Uiso 1 1 d D . .
C61' C 0.2014(7) 0.3558(7) 0.9585(8) 0.139(8) Uiso 1 1 d D . .
C62' C 0.2091(8) 0.3995(7) 0.9696(8) 0.169(10) Uiso 1 1 d D . .
H62D H 0.2330 0.4023 0.9954 0.254 Uiso 1 1 calc R . .
H62E H 0.1845 0.4114 0.9787 0.254 Uiso 1 1 calc R . .
H62F H 0.2148 0.4137 0.9421 0.254 Uiso 1 1 calc R . .
N4' N 0.0905(7) 0.6937(7) 0.5927(7) 0.068(6) Uiso 0.50 1 d PD A 1
C63' C 0.0628(7) 0.7145(8) 0.5739(9) 0.064(7) Uiso 0.50 1 d PD A 1
C64' C 0.0279(7) 0.7402(7) 0.5511(8) 0.053(6) Uiso 0.50 1 d PD A 1
H64D H 0.0341 0.7687 0.5594 0.079 Uiso 0.50 1 calc PR A 1
H64E H 0.0025 0.7321 0.5616 0.079 Uiso 0.50 1 calc PR A 1
H64F H 0.0239 0.7370 0.5171 0.079 Uiso 0.50 1 calc PR A 1
N4'A N 0.1354(10) 0.6761(12) 0.5929(13) 0.147(13) Uiso 0.50 1 d PD A .
C63A C 0.1682(9) 0.6762(12) 0.5831(13) 0.104(11) Uiso 0.50 1 d PD . .
C64A C 0.2098(9) 0.6719(10) 0.5799(11) 0.093(10) Uiso 0.50 1 d PD A .
H64G H 0.2130 0.6780 0.5479 0.139 Uiso 0.50 1 calc PR . .
H64H H 0.2188 0.6440 0.5878 0.139 Uiso 0.50 1 calc PR . .
H64I H 0.2268 0.6907 0.6017 0.139 Uiso 0.50 1 calc PR . .
N5' N 0.1294(4) 0.5745(4) 0.5556(4) 0.084(4) Uani 1 1 d D A .
C65' C 0.1483(5) 0.5457(4) 0.5574(5) 0.072(4) Uani 1 1 d D . .
C66' C 0.1729(6) 0.5092(5) 0.5589(6) 0.106(6) Uani 1 1 d D A .
H66D H 0.1834 0.5067 0.5298 0.159 Uiso 1 1 calc R . .
H66E H 0.1556 0.4856 0.5625 0.159 Uiso 1 1 calc R . .
H66F H 0.1964 0.5106 0.5854 0.159 Uiso 1 1 calc R . .
N6 N 0.4067(11) 0.7447(12) 0.8998(13) 0.321(18) Uiso 1 1 d D . .
C67 C 0.4277(16) 0.7709(9) 0.9189(18) 0.36(3) Uiso 1 1 d D . .
C68 C 0.4364(7) 0.8150(7) 0.9242(7) 0.139(8) Uiso 1 1 d D . .
H68A H 0.4599 0.8194 0.9501 0.209 Uiso 1 1 calc R . .
H68B H 0.4118 0.8290 0.9307 0.209 Uiso 1 1 calc R . .
H68C H 0.4432 0.8257 0.8953 0.209 Uiso 1 1 calc R . .
N7 N 0.2608(12) 0.7159(13) 0.7964(11) 0.33(2) Uiso 1 1 d D . .
C69 C 0.2554(12) 0.7110(12) 0.7559(10) 0.229(15) Uiso 1 1 d D . .
C70 C 0.2441(10) 0.7111(10) 0.7047(10) 0.249(16) Uiso 1 1 d D . .
H70A H 0.2629 0.6930 0.6920 0.374 Uiso 1 1 calc R . .
H70B H 0.2465 0.7387 0.6931 0.374 Uiso 1 1 calc R . .
H70C H 0.2154 0.7016 0.6948 0.374 Uiso 1 1 calc R . .
N8 N 0.5835(9) 0.6876(8) 0.0027(9) 0.231(12) Uiso 1 1 d D . .
C71 C 0.5912(9) 0.6573(7) 0.0205(9) 0.164(10) Uiso 1 1 d D . .
C72 C 0.5969(7) 0.6149(6) 0.0353(7) 0.143(8) Uiso 1 1 d D . .
H72A H 0.6177 0.6133 0.0643 0.215 Uiso 1 1 calc R . .
H72B H 0.6063 0.5991 0.0108 0.215 Uiso 1 1 calc R . .
H72C H 0.5704 0.6039 0.0405 0.215 Uiso 1 1 calc R . .
N9 N 0.2603(11) 0.5761(11) 0.5995(12) 0.296(16) Uiso 1 1 d D . .
C73 C 0.2842(13) 0.5614(18) 0.581(2) 0.38(3) Uiso 1 1 d D . .
C74 C 0.3262(8) 0.5535(9) 0.5709(10) 0.205(12) Uiso 1 1 d D . .
H74A H 0.3238 0.5366 0.5428 0.307 Uiso 1 1 calc R . .
H74B H 0.3432 0.5393 0.5975 0.307 Uiso 1 1 calc R . .
H74C H 0.3395 0.5793 0.5658 0.307 Uiso 1 1 calc R . .
N10 N 0.3112(6) 0.9156(7) 0.0044(8) 0.186(9) Uiso 1 1 d D . .
C75 C 0.3461(6) 0.9123(7) 0.0171(7) 0.122(7) Uiso 1 1 d D . .
C76 C 0.3909(6) 0.9068(7) 0.0315(8) 0.147(8) Uiso 1 1 d D . .
H76A H 0.4052 0.9219 0.0104 0.221 Uiso 1 1 calc R . .
H76B H 0.3977 0.8778 0.0304 0.221 Uiso 1 1 calc R . .
H76C H 0.4000 0.9169 0.0635 0.221 Uiso 1 1 calc R . .
O1S O 0.3137(10) 0.6871(10) 0.9198(10) 0.153(11) Uiso 0.50 1 d P . .
O2S O 0.7872(8) 0.3084(8) 0.9962(9) 0.126(9) Uiso 0.50 1 d P . .
O3S O 0.1880(9) 0.2165(9) 0.9884(10) 0.146(10) Uiso 0.50 1 d P . .

loop_
_atom_site_aniso_label
_atom_site_aniso_U_11
_atom_site_aniso_U_22
_atom_site_aniso_U_33
_atom_site_aniso_U_23
_atom_site_aniso_U_13
_atom_site_aniso_U_12
Mo1 0.0303(5) 0.0198(4) 0.0359(5) -0.0021(4) 0.0140(4) 0.0002(4)
Mo2 0.0329(5) 0.0197(4) 0.0360(5) 0.0013(4) 0.0175(4) 0.0028(4)
K1 0.0411(14) 0.0374(14) 0.0533(16) -0.0110(12) 0.0099(12) 0.0112(12)
K2 0.0367(13) 0.0257(12) 0.0435(14) -0.0034(10) 0.0203(11) 0.0011(10)
K3 0.0428(14) 0.0388(14) 0.0522(16) 0.0011(12) 0.0150(12) 0.0105(12)
K4 0.0487(15) 0.0314(13) 0.0507(15) -0.0005(11) 0.0270(12) 0.0057(11)
O1 0.033(4) 0.031(4) 0.039(4) -0.002(3) 0.012(3) -0.001(3)
O2 0.032(4) 0.025(4) 0.034(4) -0.008(3) 0.012(3) -0.002(3)
O3 0.043(4) 0.022(4) 0.040(4) -0.002(3) 0.015(3) 0.006(3)
O4 0.035(4) 0.025(4) 0.047(4) -0.008(3) 0.021(3) 0.000(3)
O5 0.032(4) 0.029(4) 0.047(4) -0.003(3) 0.016(3) 0.000(3)
O6 0.042(4) 0.023(4) 0.036(4) -0.003(3) 0.019(3) -0.001(3)
O7 0.040(4) 0.021(4) 0.038(4) -0.001(3) 0.023(3) 0.000(3)
O8 0.036(4) 0.020(3) 0.037(4) 0.002(3) 0.015(3) 0.005(3)
O9 0.038(4) 0.029(4) 0.042(4) 0.000(3) 0.021(3) 0.005(3)
O10 0.039(4) 0.031(4) 0.041(4) 0.011(3) 0.019(3) 0.003(3)
O11 0.034(4) 0.028(4) 0.040(4) -0.003(3) 0.014(3) 0.001(3)
C1 0.038(6) 0.035(6) 0.040(6) -0.009(5) 0.014(5) 0.000(5)
C2 0.052(8) 0.043(7) 0.044(7) -0.003(6) 0.015(6) 0.010(6)
C3 0.064(9) 0.049(8) 0.036(7) -0.005(6) 0.001(6) 0.017(7)
C4 0.034(6) 0.052(7) 0.043(7) -0.019(6) -0.002(6) 0.007(6)
C5 0.044(7) 0.022(6) 0.052(7) -0.014(5) 0.013(6) 0.004(5)
C6 0.034(6) 0.019(5) 0.038(6) -0.013(5) 0.007(5) -0.003(5)
C7 0.051(7) 0.034(6) 0.041(6) 0.005(5) 0.020(6) 0.007(5)
C8 0.041(6) 0.037(6) 0.045(7) 0.006(5) 0.022(5) 0.006(5)
C9 0.058(8) 0.052(8) 0.071(9) -0.009(7) 0.037(7) -0.004(7)
C10 0.062(8) 0.046(8) 0.080(9) 0.002(7) 0.050(8) -0.007(7)
C11 0.056(8) 0.033(7) 0.077(9) 0.002(6) 0.031(7) 0.003(6)
C12 0.032(6) 0.025(6) 0.052(7) 0.003(5) 0.021(5) 0.005(5)
C13 0.039(6) 0.022(5) 0.047(7) 0.007(5) 0.025(5) -0.004(5)
C14 0.050(7) 0.018(5) 0.048(7) 0.001(5) 0.015(6) -0.010(5)
C15 0.046(7) 0.019(5) 0.045(7) -0.009(5) 0.013(5) 0.000(5)
C16 0.065(8) 0.019(6) 0.052(7) -0.003(5) 0.018(6) -0.007(6)
C17 0.063(8) 0.032(7) 0.059(8) -0.002(6) 0.006(7) 0.024(6)
C18 0.061(8) 0.029(6) 0.048(7) -0.004(6) 0.018(6) 0.014(6)
C19 0.048(7) 0.019(5) 0.046(7) -0.005(5) 0.019(5) -0.005(5)
C20 0.038(6) 0.029(6) 0.044(7) -0.011(5) 0.012(5) -0.003(5)
C21 0.057(8) 0.041(7) 0.041(7) -0.011(5) 0.027(6) 0.009(6)
C22 0.048(7) 0.038(6) 0.045(7) -0.007(5) 0.026(6) -0.002(6)
C23 0.058(8) 0.059(8) 0.059(8) -0.013(7) 0.034(7) 0.002(7)
C24 0.061(9) 0.075(10) 0.078(10) -0.022(8) 0.039(8) -0.022(8)
C25 0.051(8) 0.058(8) 0.081(10) -0.018(7) 0.033(7) -0.017(7)
C26 0.047(7) 0.038(7) 0.057(8) -0.001(6) 0.030(6) -0.001(6)
C27 0.036(6) 0.034(6) 0.046(7) 0.003(5) 0.022(5) 0.000(5)
C28 0.044(7) 0.035(6) 0.061(8) -0.004(6) 0.024(6) -0.008(5)
C29 0.039(6) 0.018(5) 0.041(6) 0.007(5) 0.017(5) -0.002(5)
C30 0.047(7) 0.026(6) 0.042(7) 0.003(5) 0.022(6) 0.002(5)
C31 0.067(8) 0.029(6) 0.035(6) 0.003(5) 0.026(6) 0.007(6)
C32 0.056(7) 0.025(6) 0.038(6) 0.003(5) 0.015(6) -0.003(5)
C33 0.046(6) 0.016(5) 0.034(6) 0.009(4) 0.015(5) 0.004(5)
C34 0.043(6) 0.017(5) 0.040(6) 0.001(5) 0.022(5) 0.008(5)
C35 0.032(6) 0.028(6) 0.036(6) 0.001(5) 0.012(5) -0.006(5)
C36 0.035(6) 0.031(6) 0.038(6) -0.007(5) 0.017(5) 0.004(5)
C37 0.041(7) 0.028(6) 0.053(7) -0.006(5) 0.007(6) 0.002(5)
C38 0.034(6) 0.039(7) 0.057(8) -0.006(6) 0.007(6) -0.008(5)
C39 0.043(7) 0.026(6) 0.070(8) -0.011(6) 0.025(6) -0.007(5)
C40 0.040(6) 0.020(5) 0.051(7) -0.003(5) 0.024(5) 0.005(5)
C41 0.029(6) 0.027(6) 0.043(6) -0.008(5) 0.014(5) -0.005(5)
C42 0.050(7) 0.021(6) 0.061(8) 0.006(5) 0.031(6) -0.003(5)
C43 0.038(6) 0.019(5) 0.040(6) 0.007(5) 0.016(5) -0.001(5)
C44 0.064(8) 0.019(6) 0.057(7) 0.006(5) 0.032(6) 0.005(5)
C45 0.066(8) 0.021(6) 0.062(8) 0.003(6) 0.034(7) 0.007(6)
C46 0.054(7) 0.026(6) 0.060(8) 0.012(6) 0.028(6) 0.010(6)
C47 0.048(7) 0.031(6) 0.048(7) 0.007(5) 0.028(6) 0.003(5)
C48 0.043(6) 0.031(6) 0.036(6) 0.013(5) 0.021(5) 0.008(5)
C49 0.045(7) 0.044(7) 0.039(6) 0.010(5) 0.013(5) 0.012(6)
C50 0.038(6) 0.039(7) 0.050(7) -0.004(6) 0.005(6) -0.004(6)
C51 0.033(6) 0.055(8) 0.066(8) 0.016(7) 0.009(6) 0.001(6)
C52 0.035(7) 0.059(8) 0.071(9) 0.005(7) 0.018(6) -0.004(6)
C53 0.043(7) 0.049(7) 0.058(8) 0.009(6) 0.014(6) -0.016(6)
C54 0.040(7) 0.031(6) 0.046(7) -0.009(5) 0.013(5) -0.009(5)
C55 0.029(6) 0.026(6) 0.042(6) -0.004(5) 0.010(5) 0.007(5)
C56 0.045(7) 0.027(6) 0.049(7) 0.002(5) 0.018(6) -0.001(5)
N2 0.068(9) 0.184(17) 0.118(12) 0.003(12) 0.036(9) 0.038(11)
C59 0.083(13) 0.149(18) 0.091(13) 0.001(12) 0.031(11) 0.029(13)
C60 0.111(15) 0.18(2) 0.131(17) 0.008(16) 0.074(14) 0.043(15)
N5 0.122(13) 0.079(10) 0.079(10) -0.019(8) 0.007(9) -0.025(9)
C65 0.103(14) 0.062(11) 0.076(11) -0.024(9) 0.013(10) -0.009(10)
C66 0.105(14) 0.129(16) 0.087(12) -0.028(12) 0.025(11) -0.024(13)
Mo1' 0.0405(5) 0.0178(4) 0.0406(5) 0.0031(4) 0.0253(4) 0.0026(4)
Mo2' 0.0308(5) 0.0185(4) 0.0326(5) 0.0024(4) 0.0177(4) -0.0008(4)
K1' 0.0561(16) 0.0287(13) 0.0484(15) 0.0097(11) 0.0316(13) 0.0158(12)
K2' 0.0452(14) 0.0210(11) 0.0481(14) 0.0024(11) 0.0237(12) -0.0012(10)
K3' 0.0577(16) 0.0311(13) 0.0564(16) 0.0059(12) 0.0248(14) 0.0090(12)
K4' 0.0446(14) 0.0329(13) 0.0481(15) 0.0093(11) 0.0225(12) -0.0037(11)
O1' 0.041(4) 0.031(4) 0.042(4) 0.005(3) 0.024(4) 0.004(3)
O2' 0.040(4) 0.018(4) 0.046(4) 0.006(3) 0.029(3) 0.002(3)
O3' 0.046(4) 0.021(4) 0.044(4) 0.006(3) 0.025(4) 0.007(3)
O4' 0.056(5) 0.017(4) 0.059(5) 0.001(3) 0.039(4) 0.002(3)
O5' 0.044(4) 0.016(3) 0.056(5) 0.001(3) 0.028(4) 0.000(3)
O6' 0.064(7) 0.016(5) 0.048(6) 0.000 0.045(6) 0.000
O7' 0.038(4) 0.023(4) 0.036(4) 0.001(3) 0.019(3) -0.004(3)
O8' 0.036(4) 0.016(3) 0.039(4) 0.003(3) 0.020(3) 0.000(3)
O9' 0.029(4) 0.027(4) 0.034(4) 0.001(3) 0.021(3) -0.006(3)
O10' 0.036(4) 0.022(4) 0.045(4) 0.010(3) 0.011(3) 0.002(3)
O11' 0.031(5) 0.019(5) 0.039(6) 0.000 0.014(4) 0.000
O12' 0.045(4) 0.019(4) 0.046(4) 0.002(3) 0.024(4) -0.001(3)
C1' 0.038(6) 0.035(6) 0.034(6) 0.008(5) 0.022(5) 0.008(5)
C2' 0.046(7) 0.048(7) 0.049(7) 0.004(6) 0.031(6) -0.003(6)
C3' 0.046(7) 0.044(7) 0.062(8) 0.002(6) 0.031(6) 0.013(6)
C4' 0.056(8) 0.028(6) 0.064(8) -0.003(6) 0.039(7) 0.013(6)
C5' 0.057(8) 0.044(7) 0.046(7) -0.006(6) 0.034(6) 0.000(6)
C6' 0.043(7) 0.027(6) 0.039(6) 0.003(5) 0.025(5) 0.002(5)
C7' 0.040(6) 0.029(6) 0.049(7) 0.017(5) 0.024(5) -0.002(5)
C8' 0.030(6) 0.021(5) 0.050(7) 0.003(5) 0.016(5) 0.003(5)
C9' 0.042(7) 0.037(7) 0.056(8) -0.001(6) 0.019(6) -0.008(5)
C10' 0.057(8) 0.032(6) 0.072(9) -0.023(6) 0.025(7) -0.009(6)
C11' 0.054(7) 0.027(6) 0.066(8) -0.011(6) 0.031(6) -0.004(6)
C12' 0.034(6) 0.030(6) 0.043(6) -0.001(5) 0.019(5) 0.004(5)
C13' 0.038(6) 0.020(5) 0.047(7) 0.003(5) 0.019(5) -0.001(5)
C14' 0.051(7) 0.025(6) 0.050(7) -0.003(5) 0.028(6) 0.003(5)
C15' 0.050(7) 0.036(6) 0.049(7) 0.004(6) 0.041(6) 0.011(6)
C16' 0.052(7) 0.052(8) 0.034(7) 0.000(6) 0.015(6) 0.010(6)
C17' 0.069(9) 0.043(8) 0.046(7) 0.017(6) 0.027(7) 0.011(7)
C18' 0.061(8) 0.032(6) 0.054(8) 0.005(6) 0.034(7) -0.008(6)
C19' 0.042(6) 0.031(6) 0.043(7) 0.010(5) 0.027(5) 0.004(5)
C20' 0.044(6) 0.031(6) 0.035(6) 0.000(5) 0.030(5) -0.003(5)
C21' 0.051(7) 0.025(6) 0.053(7) 0.002(5) 0.026(6) -0.002(5)
C22' 0.055(7) 0.027(6) 0.048(7) 0.002(5) 0.024(6) 0.002(5)
C23' 0.068(9) 0.031(7) 0.076(9) -0.009(6) 0.030(7) -0.018(6)
C24' 0.087(10) 0.024(6) 0.087(10) -0.023(7) 0.036(9) -0.009(7)
C25' 0.072(9) 0.035(7) 0.066(9) -0.015(6) 0.029(7) 0.006(6)
C26' 0.054(7) 0.034(7) 0.052(7) -0.009(6) 0.029(6) 0.005(6)
C27' 0.046(7) 0.024(6) 0.053(7) -0.004(5) 0.022(6) 0.002(5)
C28' 0.056(7) 0.035(6) 0.047(7) -0.009(5) 0.030(6) 0.010(6)
C29' 0.034(6) 0.029(6) 0.037(6) 0.003(5) 0.003(5) -0.005(5)
C30' 0.039(6) 0.024(6) 0.053(7) 0.004(5) 0.011(6) -0.008(5)
C31' 0.041(7) 0.042(7) 0.071(8) 0.011(6) 0.025(6) -0.013(6)
C32' 0.035(6) 0.048(7) 0.043(7) 0.007(6) 0.016(5) 0.010(6)
C33' 0.030(6) 0.026(5) 0.034(6) 0.005(5) 0.007(5) 0.005(5)
C34' 0.031(6) 0.023(5) 0.040(6) 0.009(5) 0.009(5) 0.001(5)
C35' 0.037(6) 0.029(6) 0.045(7) 0.013(5) 0.017(5) 0.005(5)
C36' 0.036(6) 0.026(6) 0.046(7) 0.002(5) 0.023(5) -0.005(5)
C37' 0.043(7) 0.029(6) 0.059(8) -0.002(6) 0.023(6) 0.006(5)
C38' 0.053(8) 0.031(6) 0.069(9) -0.008(6) 0.034(7) 0.013(6)
C39' 0.053(7) 0.029(6) 0.046(7) -0.004(5) 0.025(6) -0.003(6)
C40' 0.047(7) 0.013(5) 0.044(6) -0.001(5) 0.027(5) -0.005(5)
C41' 0.044(6) 0.022(5) 0.037(6) 0.003(5) 0.027(5) 0.000(5)
C42' 0.042(6) 0.023(5) 0.035(6) -0.004(5) 0.013(5) -0.006(5)
C43' 0.034(6) 0.032(6) 0.031(6) 0.001(5) 0.012(5) 0.000(5)
C44' 0.036(6) 0.049(7) 0.029(6) -0.007(5) 0.011(5) -0.003(5)
C45' 0.048(7) 0.033(6) 0.044(7) 0.006(5) 0.018(6) -0.004(5)
C46' 0.044(7) 0.035(6) 0.040(6) 0.012(5) 0.014(5) 0.007(5)
C47' 0.023(5) 0.027(6) 0.039(6) 0.004(5) 0.010(5) 0.000(4)
C48' 0.026(5) 0.033(6) 0.037(6) -0.002(5) 0.015(5) -0.003(5)
C49' 0.036(6) 0.025(6) 0.046(6) -0.005(5) 0.017(5) 0.006(5)
C50' 0.045(7) 0.025(6) 0.044(6) -0.001(5) 0.024(5) 0.009(5)
C51' 0.059(8) 0.032(7) 0.087(10) -0.013(7) 0.011(7) 0.028(6)
C52' 0.081(10) 0.032(7) 0.097(11) -0.025(8) -0.001(9) 0.017(8)
C53' 0.070(9) 0.035(7) 0.078(10) -0.026(7) 0.005(8) 0.010(7)
C54' 0.042(6) 0.028(6) 0.043(7) -0.011(5) 0.017(5) -0.002(5)
C55' 0.037(6) 0.020(5) 0.045(7) -0.003(5) 0.022(5) 0.002(5)
C56' 0.047(7) 0.026(6) 0.052(7) -0.007(5) 0.014(6) 0.004(5)
N2' 0.168(16) 0.047(8) 0.157(15) -0.001(10) 0.036(12) 0.030(10)
C59' 0.17(2) 0.056(11) 0.125(16) 0.023(11) 0.044(14) 0.050(12)
C60' 0.26(3) 0.080(14) 0.132(18) -0.051(13) 0.005(18) 0.069(17)
N5' 0.088(10) 0.108(11) 0.065(8) -0.009(8) 0.036(7) 0.012(9)
C65' 0.080(11) 0.078(11) 0.064(10) 0.001(9) 0.027(8) 0.004(9)
C66' 0.145(17) 0.084(12) 0.101(13) 0.021(11) 0.058(13) 0.033(12)

loop_
_atom_type_symbol
_atom_type_description
_atom_type_scat_dispersion_real
_atom_type_scat_dispersion_imag
_atom_type_scat_source
C C 0.0033 0.0016 'International Tables Vol C Tables 4.2.6.8 and 6.1.1.4'
H H 0.0000 0.0000 'International Tables Vol C Tables 4.2.6.8 and 6.1.1.4'
O O 0.0106 0.0060 'International Tables Vol C Tables 4.2.6.8 and 6.1.1.4'
K K 0.2009 0.2494 'International Tables Vol C Tables 4.2.6.8 and 6.1.1.4'
Mo Mo -1.6832 0.6857 'International Tables Vol C Tables 4.2.6.8 and 6.1.1.4'
N N 0.0061 0.0033 'International Tables Vol C Tables 4.2.6.8 and 6.1.1.4'

loop_
_geom_angle_atom_site_label_1
_geom_angle_atom_site_label_2
_geom_angle_atom_site_label_3
_geom_angle
_geom_angle_site_symmetry_1
_geom_angle_site_symmetry_3
O5 Mo1 O6 97.0(3) . .
O5 Mo1 O4 170.2(3) . .
O6 Mo1 O4 92.8(3) . .
O5 Mo1 O2 90.4(3) . .
O6 Mo1 O2 172.2(3) . .
O4 Mo1 O2 79.8(3) . .
O5 Mo1 O1 96.8(3) . .
O6 Mo1 O1 91.5(3) . .
O4 Mo1 O1 84.0(3) . .
O2 Mo1 O1 85.5(3) . .
O5 Mo1 O3 95.9(3) . .
O6 Mo1 O3 94.8(3) . .
O4 Mo1 O3 82.2(3) . .
O2 Mo1 O3 86.5(2) . .
O1 Mo1 O3 165.1(3) . .
O5 Mo1 K2 60.3(2) . .
O6 Mo1 K2 63.32(19) . .
O4 Mo1 K2 126.10(19) . .
O2 Mo1 K2 119.42(17) . .
O1 Mo1 K2 52.04(19) . .
O3 Mo1 K2 142.51(19) . .
O5 Mo1 K1 69.0(2) . 2_656
O6 Mo1 K1 62.5(2) . 2_656
O4 Mo1 K1 115.2(2) . 2_656
O2 Mo1 K1 122.77(18) . 2_656
O1 Mo1 K1 147.0(2) . 2_656
O3 Mo1 K1 46.54(19) . 2_656
K2 Mo1 K1 96.15(6) . 2_656
O5 Mo1 K3 129.4(2) . .
O6 Mo1 K3 133.6(2) . .
O4 Mo1 K3 40.9(2) . .
O2 Mo1 K3 38.94(17) . .
O1 Mo1 K3 83.16(19) . .
O3 Mo1 K3 82.71(19) . .
K2 Mo1 K3 134.65(6) . .
K1 Mo1 K3 129.19(6) 2_656 .
O11 Mo2 O6 95.2(3) . 2_656
O11 Mo2 O10 170.9(3) . .
O6 Mo2 O10 93.8(3) 2_656 .
O11 Mo2 O7 97.9(3) . .
O6 Mo2 O7 92.2(3) 2_656 .
O10 Mo2 O7 83.2(3) . .
O11 Mo2 O8 88.1(3) . .
O6 Mo2 O8 176.5(3) 2_656 .
O10 Mo2 O8 82.9(3) . .
O7 Mo2 O8 86.1(2) . .
O11 Mo2 O9 95.6(3) . .
O6 Mo2 O9 94.6(3) 2_656 .
O10 Mo2 O9 82.2(3) . .
O7 Mo2 O9 164.2(2) . .
O8 Mo2 O9 86.3(3) . .
O11 Mo2 K2 61.4(2) . 2_656
O6 Mo2 K2 62.49(19) 2_656 2_656
O10 Mo2 K2 122.2(2) . 2_656
O7 Mo2 K2 143.23(17) . 2_656
O8 Mo2 K2 120.41(18) . 2_656
O9 Mo2 K2 51.80(17) . 2_656
O11 Mo2 K1 65.7(2) . .
O6 Mo2 K1 63.6(2) 2_656 .
O10 Mo2 K1 120.11(19) . .
O7 Mo2 K1 46.97(17) . .
O8 Mo2 K1 116.95(18) . .
O9 Mo2 K1 148.11(18) . .
K2 Mo2 K1 96.39(6) 2_656 .
O11 Mo2 K4 126.4(2) . .
O6 Mo2 K4 138.4(2) 2_656 .
O10 Mo2 K4 44.7(2) . .
O7 Mo2 K4 82.41(17) . .
O8 Mo2 K4 38.28(18) . .
O9 Mo2 K4 83.06(17) . .
K2 Mo2 K4 134.32(6) 2_656 .
K1 Mo2 K4 128.79(6) . .
O7 K1 O3 101.5(2) . 2_656
O7 K1 O5 115.9(2) . .
O3 K1 O5 120.4(2) 2_656 .
O7 K1 O6 57.89(19) . 2_656
O3 K1 O6 59.40(19) 2_656 2_656
O5 K1 O6 103.5(2) . 2_656
O7 K1 O11 57.37(18) . .
O3 K1 O11 105.1(2) 2_656 .
O5 K1 O11 65.75(19) . .
O6 K1 O11 48.78(17) 2_656 .
O7 K1 C11 123.5(3) . .
O3 K1 C11 107.2(3) 2_656 .
O5 K1 C11 89.5(3) . .
O6 K1 C11 164.8(3) 2_656 .
O11 K1 C11 146.3(3) . .
O7 K1 C12 138.2(2) . .
O3 K1 C12 112.9(2) 2_656 .
O5 K1 C12 66.2(2) . .
O6 K1 C12 163.0(2) 2_656 .
O11 K1 C12 129.1(2) . .
C11 K1 C12 24.1(2) . .
O7 K1 N1 86.2(6) . .
O3 K1 N1 70.5(6) 2_656 .
O5 K1 N1 149.8(6) . .
O6 K1 N1 105.9(6) 2_656 .
O11 K1 N1 142.4(6) . .
C11 K1 N1 60.5(6) . .
C12 K1 N1 83.6(6) . .
O7 K1 O5 104.5(2) . 2_656
O3 K1 O5 54.40(18) 2_656 2_656
O5 K1 O5 71.7(2) . 2_656
O6 K1 O5 48.38(16) 2_656 2_656
O11 K1 O5 63.70(17) . 2_656
C11 K1 O5 131.9(2) . 2_656
C12 K1 O5 114.6(2) . 2_656
N1 K1 O5 124.9(6) . 2_656
O7 K1 C10 100.3(3) . .
O3 K1 C10 121.2(3) 2_656 .
O5 K1 C10 96.7(3) . .
O6 K1 C10 155.2(2) 2_656 .
O11 K1 C10 132.4(3) . .
C11 K1 C10 23.6(3) . .
C12 K1 C10 41.5(3) . .
N1 K1 C10 57.3(6) . .
O5 K1 C10 155.2(2) 2_656 .
O7 K1 Mo2 35.43(14) . .
O3 K1 Mo2 90.54(16) 2_656 .
O5 K1 Mo2 94.47(16) . .
O6 K1 Mo2 31.94(12) 2_656 .
O11 K1 Mo2 28.73(11) . .
C11 K1 Mo2 156.7(2) . .
C12 K1 Mo2 154.8(2) . .
N1 K1 Mo2 114.3(6) . .
O5 K1 Mo2 70.81(12) 2_656 .
C10 K1 Mo2 133.2(2) . .
O7 K1 Mo1 88.23(16) . 2_656
O3 K1 Mo1 35.05(14) 2_656 2_656
O5 K1 Mo1 99.44(16) . 2_656
O6 K1 Mo1 31.65(12) 2_656 2_656
O11 K1 Mo1 70.70(13) . 2_656
C11 K1 Mo1 139.1(2) . 2_656
C12 K1 Mo1 133.55(19) . 2_656
N1 K1 Mo1 101.7(6) . 2_656
O5 K1 Mo1 28.15(11) 2_656 2_656
C10 K1 Mo1 156.2(2) . 2_656
Mo2 K1 Mo1 62.78(5) . 2_656
O11 K2 O1 126.5(2) . .
O11 K2 O9 122.0(2) . 2_656
O1 K2 O9 96.1(2) . 2_656
O11 K2 O5 70.60(19) . .
O1 K2 O5 60.1(2) . .
O9 K2 O5 112.5(2) 2_656 .
O11 K2 O11 69.7(2) . 2_656
O1 K2 O11 109.6(2) . 2_656
O9 K2 O11 58.92(19) 2_656 2_656
O5 K2 O11 71.31(19) . 2_656
O11 K2 O6 106.5(2) . .
O1 K2 O6 58.72(19) . .
O9 K2 O6 60.58(18) 2_656 .
O5 K2 O6 53.04(17) . .
O11 K2 O6 51.63(18) 2_656 .
O11 K2 C39 90.2(2) . .
O1 K2 C39 123.7(3) . .
O9 K2 C39 96.5(2) 2_656 .
O5 K2 C39 150.6(2) . .
O11 K2 C39 123.7(3) 2_656 .
O6 K2 C39 156.4(2) . .
O11 K2 C40 66.0(2) . .
O1 K2 C40 140.6(3) . .
O9 K2 C40 106.8(2) 2_656 .
O5 K2 C40 132.3(2) . .
O11 K2 C40 109.7(2) 2_656 .
O6 K2 C40 160.5(2) . .
C39 K2 C40 24.3(3) . .
O11 K2 C38 101.5(2) . .
O1 K2 C38 100.8(3) . .
O9 K2 C38 107.2(2) 2_656 .
O5 K2 C38 137.1(2) . .
O11 K2 C38 147.4(3) 2_656 .
O6 K2 C38 151.7(2) . .
C39 K2 C38 23.8(3) . .
C40 K2 C38 42.2(3) . .
O11 K2 C37 89.6(2) . .
O1 K2 C37 91.8(2) . .
O9 K2 C37 130.7(2) 2_656 .
O5 K2 C37 113.5(2) . .
O11 K2 C37 156.3(2) 2_656 .
O6 K2 C37 150.5(2) . .
C39 K2 C37 42.0(3) . .
C40 K2 C37 49.0(3) . .
C38 K2 C37 24.0(2) . .
O11 K2 Mo1 100.00(15) . .
O1 K2 Mo1 37.52(15) . .
O9 K2 Mo1 92.10(15) 2_656 .
O5 K2 Mo1 30.01(13) . .
O11 K2 Mo1 75.64(13) 2_656 .
O6 K2 Mo1 33.33(12) . .
C39 K2 Mo1 160.5(2) . .
C40 K2 Mo1 160.44(19) . .
C38 K2 Mo1 136.7(2) . .
C37 K2 Mo1 120.83(19) . .
O11 K2 C36 66.2(2) . .
O1 K2 C36 103.6(2) . .
O9 K2 C36 145.8(2) 2_656 .
O5 K2 C36 101.6(2) . .
O11 K2 C36 134.9(2) 2_656 .
O6 K2 C36 153.3(2) . .
C39 K2 C36 49.2(3) . .
C40 K2 C36 42.5(2) . .
C38 K2 C36 42.0(3) . .
C37 K2 C36 23.5(2) . .
Mo1 K2 C36 120.45(18) . .
O2 K3 O4 58.50(19) . .
O2 K3 N2 162.3(4) . .
O4 K3 N2 104.2(4) . .
O2 K3 N3 102.8(4) . .
O4 K3 N3 161.3(4) . .
N2 K3 N3 94.5(5) . .
O2 K3 C27 82.7(2) . .
O4 K3 C27 24.2(2) . .
N2 K3 C27 80.0(4) . .
N3 K3 C27 174.5(4) . .
O2 K3 C18 95.1(3) . .
O4 K3 C18 77.8(2) . .
N2 K3 C18 76.2(4) . .
N3 K3 C18 105.6(4) . .
C27 K3 C18 73.3(3) . .
O2 K3 C4 94.8(2) . .
O4 K3 C4 78.1(3) . .
N2 K3 C4 84.1(4) . .
N3 K3 C4 105.9(4) . .
C27 K3 C4 73.6(3) . .
C18 K3 C4 143.8(3) . .
O2 K3 C3 92.4(3) . .
O4 K3 C3 97.5(3) . .
N2 K3 C3 93.7(4) . .
N3 K3 C3 82.7(4) . .
C27 K3 C3 97.5(3) . .
C18 K3 C3 167.2(3) . .
C4 K3 C3 24.6(3) . .
O2 K3 C17 92.9(3) . .
O4 K3 C17 97.3(3) . .
N2 K3 C17 85.3(4) . .
N3 K3 C17 82.4(4) . .
C27 K3 C17 97.1(3) . .
C18 K3 C17 24.4(3) . .
C4 K3 C17 167.0(3) . .
C3 K3 C17 165.0(3) . .
O2 K3 C5 75.9(2) . .
O4 K3 C5 54.9(2) . .
N2 K3 C5 97.6(4) . .
N3 K3 C5 124.9(4) . .
C27 K3 C5 56.4(3) . .
C18 K3 C5 129.6(3) . .
C4 K3 C5 24.5(3) . .
C3 K3 C5 43.1(3) . .
C17 K3 C5 151.9(3) . .
O2 K3 C19 76.5(2) . .
O4 K3 C19 54.9(2) . .
N2 K3 C19 90.5(4) . .
N3 K3 C19 124.3(4) . .
C27 K3 C19 56.2(3) . .
C18 K3 C19 24.1(3) . .
C4 K3 C19 129.7(3) . .
C3 K3 C19 152.2(3) . .
C17 K3 C19 42.8(3) . .
C5 K3 C19 109.2(3) . .
O2 K3 C16 71.0(2) . .
O4 K3 C16 94.1(2) . .
N2 K3 C16 109.5(4) . .
N3 K3 C16 77.8(4) . .
C27 K3 C16 104.0(3) . .
C18 K3 C16 42.2(3) . .
C4 K3 C16 165.8(3) . .
C3 K3 C16 150.6(3) . .
C17 K3 C16 24.4(3) . .
C5 K3 C16 143.6(3) . .
C19 K3 C16 48.7(3) . .
O8 K4 N4 172.5(4) . .
O8 K4 N5 93.9(4) . .
N4 K4 N5 93.4(5) . .
O8 K4 O10 59.5(2) . .
N4 K4 O10 113.3(4) . .
N5 K4 O10 153.2(4) . .
O8 K4 C55 84.6(2) . .
N4 K4 C55 88.2(4) . .
N5 K4 C55 177.5(4) . .
O10 K4 C55 25.1(2) . .
O8 K4 C46 94.2(2) . .
N4 K4 C46 86.0(4) . .
N5 K4 C46 103.3(4) . .
O10 K4 C46 78.7(2) . .
C55 K4 C46 75.0(3) . .
O8 K4 C30 95.6(2) . .
N4 K4 C30 80.3(4) . .
N5 K4 C30 108.1(4) . .
O10 K4 C30 78.8(2) . .
C55 K4 C30 74.0(3) . .
C46 K4 C30 146.3(3) . .
O8 K4 C29 77.0(2) . .
N4 K4 C29 97.2(4) . .
N5 K4 C29 124.6(4) . .
O10 K4 C29 55.6(2) . .
C55 K4 C29 56.9(3) . .
C46 K4 C29 131.6(3) . .
C30 K4 C29 24.4(2) . .
O8 K4 C47 75.9(2) . .
N4 K4 C47 102.0(4) . .
N5 K4 C47 119.8(4) . .
O10 K4 C47 55.5(2) . .
C55 K4 C47 58.0(3) . .
C46 K4 C47 24.3(3) . .
C30 K4 C47 131.6(3) . .
C29 K4 C47 110.7(3) . .
O8 K4 C45 91.0(2) . .
N4 K4 C45 92.2(4) . .
N5 K4 C45 79.7(4) . .
O10 K4 C45 97.5(2) . .
C55 K4 C45 98.4(3) . .
C46 K4 C45 24.1(3) . .
C30 K4 C45 169.4(3) . .
C29 K4 C45 153.1(3) . .
C47 K4 C45 42.5(3) . .
O8 K4 C31 93.1(2) . .
N4 K4 C31 85.6(4) . .
N5 K4 C31 84.7(4) . .
O10 K4 C31 97.9(2) . .
C55 K4 C31 97.3(3) . .
C46 K4 C31 168.7(3) . .
C30 K4 C31 23.8(3) . .
C29 K4 C31 42.6(3) . .
C47 K4 C31 153.3(3) . .
C45 K4 C31 164.1(3) . .
O8 K4 C34 54.0(2) . .
N4 K4 C34 120.8(4) . .
N5 K4 C34 113.2(4) . .
O10 K4 C34 54.5(2) . .
C55 K4 C34 67.3(3) . .
C46 K4 C34 131.6(3) . .
C30 K4 C34 42.2(2) . .
C29 K4 C34 24.3(2) . .
C47 K4 C34 107.3(3) . .
C45 K4 C34 142.1(3) . .
C31 K4 C34 48.8(2) . .
C6 O1 Mo1 115.6(6) . .
C6 O1 K2 150.9(6) . .
Mo1 O1 K2 90.4(2) . .
C13 O2 Mo1 122.0(6) . .
C13 O2 K3 126.8(6) . .
Mo1 O2 K3 111.2(3) . .
C20 O3 Mo1 115.7(6) . .
C20 O3 K1 145.5(6) . 2_656
Mo1 O3 K1 98.4(2) . 2_656
C27 O4 Mo1 150.3(7) . .
C27 O4 K3 99.2(6) . .
Mo1 O4 K3 110.4(3) . .
Mo1 O5 K1 156.0(4) . .
Mo1 O5 K2 89.7(3) . .
K1 O5 K2 111.1(2) . .
Mo1 O5 K1 82.9(2) . 2_656
K1 O5 K1 99.9(2) . 2_656
K2 O5 K1 110.4(2) . 2_656
Mo2 O6 Mo1 160.2(4) 2_656 .
Mo2 O6 K2 84.6(2) 2_656 .
Mo1 O6 K2 83.3(2) . .
Mo2 O6 K1 84.4(2) 2_656 2_656
Mo1 O6 K1 85.9(2) . 2_656
K2 O6 K1 112.7(2) . 2_656
C34 O7 Mo2 115.6(5) . .
C34 O7 K1 143.5(6) . .
Mo2 O7 K1 97.6(2) . .
C41 O8 Mo2 122.8(6) . .
C41 O8 K4 125.5(5) . .
Mo2 O8 K4 111.7(3) . .
C48 O9 Mo2 115.6(6) . .
C48 O9 K2 149.7(6) . 2_656
Mo2 O9 K2 90.7(2) . 2_656
C55 O10 Mo2 164.1(7) . .
C55 O10 K4 90.0(5) . .
Mo2 O10 K4 105.9(3) . .
Mo2 O11 K2 157.1(3) . .
Mo2 O11 K2 88.9(3) . 2_656
K2 O11 K2 105.3(2) . 2_656
Mo2 O11 K1 85.6(2) . .
K2 O11 K1 104.7(2) . .
K2 O11 K1 112.5(2) 2_656 .
C2 C1 C6 119.5(10) . .
C2 C1 C7 120.7(10) . .
C6 C1 C7 119.8(10) . .
C2 C1 K3 74.8(6) . .
C6 C1 K3 75.5(5) . .
C7 C1 K3 120.3(7) . .
C1 C2 C3 121.0(11) . .
C1 C2 K3 82.2(6) . .
C3 C2 K3 72.2(6) . .
C4 C3 C2 119.9(11) . .
C4 C3 K3 76.0(7) . .
C2 C3 K3 83.9(7) . .
C3 C4 C5 121.4(11) . .
C3 C4 K3 79.4(7) . .
C5 C4 K3 81.1(6) . .
C4 C5 C6 118.7(10) . .
C4 C5 C28 120.5(10) . .
C6 C5 C28 120.8(10) . .
C4 C5 K3 74.4(6) . .
C6 C5 K3 82.7(6) . .
C28 C5 K3 113.2(6) . .
O1 C6 C1 120.7(9) . .
O1 C6 C5 119.9(9) . .
C1 C6 C5 119.4(10) . .
O1 C6 K3 114.2(5) . .
C1 C6 K3 81.0(6) . .
C5 C6 K3 72.9(5) . .
C1 C7 C8 118.2(9) . .
C13 C8 C9 116.9(10) . .
C13 C8 C7 122.5(9) . .
C9 C8 C7 120.4(10) . .
C10 C9 C8 121.7(11) . .
C9 C10 C11 119.5(11) . .
C9 C10 K1 87.6(8) . .
C11 C10 K1 70.9(7) . .
C12 C11 C10 120.9(11) . .
C12 C11 K1 81.3(7) . .
C10 C11 K1 85.5(7) . .
C11 C12 C13 118.6(10) . .
C11 C12 C14 120.5(10) . .
C13 C12 C14 120.4(9) . .
C11 C12 K1 74.6(6) . .
C13 C12 K1 88.3(6) . .
C14 C12 K1 100.0(6) . .
O2 C13 C12 119.6(9) . .
O2 C13 C8 118.0(9) . .
C12 C13 C8 122.4(9) . .
C15 C14 C12 119.0(9) . .
C16 C15 C20 119.4(10) . .
C16 C15 C14 120.0(10) . .
C20 C15 C14 120.5(9) . .
C16 C15 K3 75.4(6) . .
C20 C15 K3 75.7(6) . .
C14 C15 K3 119.7(6) . .
C15 C16 C17 121.7(11) . .
C15 C16 K3 81.8(6) . .
C17 C16 K3 73.3(6) . .
C18 C17 C16 117.6(10) . .
C18 C17 K3 75.0(7) . .
C16 C17 K3 82.3(6) . .
C19 C18 C17 122.5(11) . .
C19 C18 K3 81.5(6) . .
C17 C18 K3 80.6(7) . .
C18 C19 C20 119.2(10) . .
C18 C19 C21 119.1(10) . .
C20 C19 C21 121.6(10) . .
C18 C19 K3 74.4(6) . .
C20 C19 K3 82.3(6) . .
C21 C19 K3 110.5(6) . .
O3 C20 C15 120.6(9) . .
O3 C20 C19 119.7(9) . .
C15 C20 C19 119.6(10) . .
O3 C20 K3 114.0(6) . .
C15 C20 K3 80.9(6) . .
C19 C20 K3 73.5(6) . .
C22 C21 C19 117.6(9) . .
C23 C22 C27 118.6(11) . .
C23 C22 C21 123.4(10) . .
C27 C22 C21 117.9(9) . .
C22 C23 C24 120.5(11) . .
C23 C24 C25 121.7(12) . .
C26 C25 C24 119.1(12) . .
C25 C26 C27 118.6(10) . .
C25 C26 C28 122.6(11) . .
C27 C26 C28 118.7(9) . .
O4 C27 C22 120.2(10) . .
O4 C27 C26 118.4(9) . .
C22 C27 C26 121.4(9) . .
O4 C27 K3 56.6(5) . .
C22 C27 K3 105.6(7) . .
C26 C27 K3 105.1(7) . .
C5 C28 C26 114.0(9) . .
C30 C29 C34 117.8(10) . .
C30 C29 C56 118.7(9) . .
C34 C29 C56 123.5(9) . .
C30 C29 K4 76.7(6) . .
C34 C29 K4 80.9(6) . .
C56 C29 K4 110.4(6) . .
C31 C30 C29 122.0(10) . .
C31 C30 K4 80.0(6) . .
C29 C30 K4 78.9(6) . .
C30 C31 C32 118.8(10) . .
C30 C31 K4 76.2(6) . .
C32 C31 K4 82.4(6) . .
C33 C32 C31 121.8(10) . .
C33 C32 K4 80.0(6) . .
C31 C32 K4 73.7(6) . .
C32 C33 C34 118.3(10) . .
C32 C33 C35 119.6(10) . .
C34 C33 C35 122.0(9) . .
C32 C33 K4 77.1(6) . .
C34 C33 K4 74.7(6) . .
C35 C33 K4 119.5(6) . .
O7 C34 C33 119.7(9) . .
O7 C34 C29 119.1(9) . .
C33 C34 C29 121.2(9) . .
O7 C34 K4 114.0(6) . .
C33 C34 K4 81.8(6) . .
C29 C34 K4 74.8(5) . .
C33 C35 C36 117.9(9) . .
C37 C36 C41 117.8(10) . .
C37 C36 C35 121.4(10) . .
C41 C36 C35 120.3(9) . .
C37 C36 K2 76.7(6) . .
C41 C36 K2 78.2(5) . .
C35 C36 K2 108.6(6) . .
C36 C37 C38 121.4(11) . .
C36 C37 K2 79.9(6) . .
C38 C37 K2 76.6(6) . .
C39 C38 C37 119.6(10) . .
C39 C38 K2 75.8(6) . .
C37 C38 K2 79.3(6) . .
C38 C39 C40 120.8(10) . .
C38 C39 K2 80.4(6) . .
C40 C39 K2 78.5(6) . .
C39 C40 C41 119.0(10) . .
C39 C40 C42 120.5(10) . .
C41 C40 C42 120.4(10) . .
C39 C40 K2 77.2(6) . .
C41 C40 K2 82.7(6) . .
C42 C40 K2 106.9(6) . .
O8 C41 C40 119.4(10) . .
O8 C41 C36 119.5(9) . .
C40 C41 C36 121.1(10) . .
O8 C41 K2 118.6(6) . .
C40 C41 K2 73.5(5) . .
C36 C41 K2 78.1(5) . .
C43 C42 C40 117.6(8) . .
C44 C43 C48 119.5(10) . .
C44 C43 C42 119.5(10) . .
C48 C43 C42 120.9(9) . .
C44 C43 K4 76.5(6) . .
C48 C43 K4 74.9(5) . .
C42 C43 K4 118.9(6) . .
C45 C44 C43 121.3(11) . .
C45 C44 K4 72.5(6) . .
C43 C44 K4 81.0(6) . .
C44 C45 C46 119.0(10) . .
C44 C45 K4 84.4(6) . .
C46 C45 K4 74.1(6) . .
C45 C46 C47 121.6(11) . .
C45 C46 K4 81.8(7) . .
C47 C46 K4 80.9(6) . .
C46 C47 C48 119.4(11) . .
C46 C47 C49 118.8(10) . .
C48 C47 C49 121.7(10) . .
C46 C47 K4 74.7(6) . .
C48 C47 K4 83.6(6) . .
C49 C47 K4 109.1(6) . .
O9 C48 C47 120.9(10) . .
O9 C48 C43 119.9(9) . .
C47 C48 C43 119.2(10) . .
O9 C48 K4 113.4(6) . .
C47 C48 K4 72.9(6) . .
C43 C48 K4 81.8(6) . .
C47 C49 C50 113.0(9) . .
C55 C50 C51 118.6(10) . .
C55 C50 C49 118.4(9) . .
C51 C50 C49 123.0(10) . .
C52 C51 C50 119.5(11) . .
C51 C52 C53 119.6(11) . .
C54 C53 C52 122.1(11) . .
C53 C54 C55 118.0(11) . .
C53 C54 C56 124.1(10) . .
C55 C54 C56 117.8(9) . .
O10 C55 C54 120.3(9) . .
O10 C55 C50 117.9(9) . .
C54 C55 C50 121.8(10) . .
O10 C55 K4 64.9(5) . .
C54 C55 K4 102.7(7) . .
C50 C55 K4 101.1(7) . .
C29 C56 C54 112.5(9) . .
C57 N1 K1 147(3) . .
N1 C57 C58 170(5) . .
C59 N2 K3 149.5(15) . .
N2 C59 C60 178(2) . .
C61 N3 K3 110.5(18) . .
N3 C61 C62 173(3) . .
N3 C61 K3 51.2(15) . .
C62 C61 K3 135.4(17) . .
C63 N4 K4 121.1(17) . .
N4 C63 C64 177(3) . .
C65 N5 K4 133.0(14) . .
N5 C65 C66 179(2) . .
O5' Mo1' O6' 95.9(4) . .
O5' Mo1' O4' 171.3(3) . .
O6' Mo1' O4' 92.7(4) . .
O5' Mo1' O2' 89.0(3) . .
O6' Mo1' O2' 174.9(3) . .
O4' Mo1' O2' 82.5(3) . .
O5' Mo1' O3' 98.1(3) . .
O6' Mo1' O3' 92.2(2) . .
O4' Mo1' O3' 83.2(3) . .
O2' Mo1' O3' 85.6(3) . .
O5' Mo1' O1' 95.2(3) . .
O6' Mo1' O1' 94.7(2) . .
O4' Mo1' O1' 82.4(3) . .
O2' Mo1' O1' 86.4(3) . .
O3' Mo1' O1' 164.3(3) . .
O5' Mo1' K2' 61.1(2) . 2_556
O6' Mo1' K2' 62.47(15) . 2_556
O4' Mo1' K2' 125.1(2) . 2_556
O2' Mo1' K2' 119.07(17) . 2_556
O3' Mo1' K2' 52.77(19) . 2_556
O1' Mo1' K2' 142.50(19) . 2_556
O5' Mo1' K2' 68.0(2) . .
O6' Mo1' K2' 59.86(15) . .
O4' Mo1' K2' 115.4(2) . .
O2' Mo1' K2' 123.81(17) . .
O3' Mo1' K2' 145.5(2) . .
O1' Mo1' K2' 48.54(19) . .
K2' Mo1' K2' 94.16(6) 2_556 .
O5' Mo1' K3' 128.3(2) . .
O6' Mo1' K3' 135.9(3) . .
O4' Mo1' K3' 43.2(2) . .
O2' Mo1' K3' 39.35(17) . .
O3' Mo1' K3' 82.40(19) . .
O1' Mo1' K3' 82.85(19) . .
K2' Mo1' K3' 134.49(6) 2_556 .
K2' Mo1' K3' 131.34(6) . .
O12' Mo2' O11' 96.2(3) . .
O12' Mo2' O10' 170.4(3) . .
O11' Mo2' O10' 93.4(3) . .
O12' Mo2' O9' 97.2(3) . .
O11' Mo2' O9' 91.88(16) . .
O10' Mo2' O9' 83.2(3) . .
O12' Mo2' O7' 95.9(3) . .
O11' Mo2' O7' 94.72(17) . .
O10' Mo2' O7' 82.6(3) . .
O9' Mo2' O7' 164.6(2) . .
O12' Mo2' O8' 89.8(3) . .
O11' Mo2' O8' 173.9(3) . .
O10' Mo2' O8' 80.6(3) . .
O9' Mo2' O8' 86.0(2) . .
O7' Mo2' O8' 86.0(2) . .
O12' Mo2' K1' 63.1(2) . .
O11' Mo2' K1' 64.73(14) . .
O10' Mo2' K1' 121.1(2) . .
O9' Mo2' K1' 145.58(17) . .
O7' Mo2' K1' 49.12(17) . .
O8' Mo2' K1' 119.66(18) . .
O12' Mo2' K1' 64.9(2) . 2_556
O11' Mo2' K1' 64.27(14) . 2_556
O10' Mo2' K1' 120.47(19) . 2_556
O9' Mo2' K1' 46.79(16) . 2_556
O7' Mo2' K1' 147.99(17) . 2_556
O8' Mo2' K1' 117.54(19) . 2_556
K1' Mo2' K1' 98.93(7) . 2_556
O12' Mo2' K4' 128.2(2) . .
O11' Mo2' K4' 135.6(3) . .
O10' Mo2' K4' 42.27(19) . .
O9' Mo2' K4' 82.59(16) . .
O7' Mo2' K4' 83.01(17) . .
O8' Mo2' K4' 38.36(17) . .
K1' Mo2' K4' 131.83(6) . .
K1' Mo2' K4' 128.98(6) 2_556 .
O9' K1' O7' 99.4(2) 2_556 .
O9' K1' O5' 115.5(2) 2_556 .
O7' K1' O5' 123.6(2) . .
O9' K1' O12' 105.1(2) 2_556 .
O7' K1' O12' 57.54(18) . .
O5' K1' O12' 70.88(19) . .
O9' K1' O11' 57.44(16) 2_556 .
O7' K1' O11' 58.68(16) . .
O5' K1' O11' 104.5(2) . .
O12' K1' O11' 49.98(15) . .
O9' K1' O12' 57.47(19) 2_556 2_556
O7' K1' O12' 105.5(2) . 2_556
O5' K1' O12' 65.53(19) . 2_556
O12' K1' O12' 63.36(19) . 2_556
O11' K1' O12' 49.41(15) . 2_556
O9' K1' C9' 123.0(3) 2_556 .
O7' K1' C9' 108.4(3) . .
O5' K1' C9' 88.7(3) . .
O12' K1' C9' 131.8(2) . .
O11' K1' C9' 165.2(2) . .
O12' K1' C9' 145.1(2) 2_556 .
O9' K1' N1' 84.5(4) 2_556 .
O7' K1' N1' 66.6(4) . .
O5' K1' N1' 152.6(5) . .
O12' K1' N1' 124.1(4) . .
O11' K1' N1' 102.1(5) . .
O12' K1' N1' 140.2(4) 2_556 .
C9' K1' N1' 64.2(5) . .
O9' K1' C8' 138.1(2) 2_556 .
O7' K1' C8' 114.6(2) . .
O5' K1' C8' 65.4(2) . .
O12' K1' C8' 113.4(2) . .
O11' K1' C8' 163.4(2) . .
O12' K1' C8' 128.2(2) 2_556 .
C9' K1' C8' 24.3(3) . .
N1' K1' C8' 87.3(5) . .
O9' K1' C10' 99.8(2) 2_556 .
O7' K1' C10' 121.2(3) . .
O5' K1' C10' 95.9(2) . .
O12' K1' C10' 155.0(2) . .
O11' K1' C10' 154.3(2) . .
O12' K1' C10' 131.5(2) 2_556 .
C9' K1' C10' 23.7(3) . .
N1' K1' C10' 60.7(5) . .
C8' K1' C10' 42.1(3) . .
O9' K1' Mo2' 88.52(15) 2_556 .
O7' K1' Mo2' 36.02(15) . .
O5' K1' Mo2' 99.63(17) . .
O12' K1' Mo2' 29.18(11) . .
O11' K1' Mo2' 32.11(3) . .
O12' K1' Mo2' 70.75(13) 2_556 .
C9' K1' Mo2' 140.0(2) . .
N1' K1' Mo2' 99.4(4) . .
C8' K1' Mo2' 133.39(19) . .
C10' K1' Mo2' 157.2(2) . .
O9' K1' Mo2' 35.33(15) 2_556 2_556
O7' K1' Mo2' 89.70(15) . 2_556
O5' K1' Mo2' 94.50(16) . 2_556
O12' K1' Mo2' 71.27(13) . 2_556
O11' K1' Mo2' 31.97(4) . 2_556
O12' K1' Mo2' 28.97(11) 2_556 2_556
C9' K1' Mo2' 155.9(2) . 2_556
N1' K1' Mo2' 111.7(4) . 2_556
C8' K1' Mo2' 154.15(18) . 2_556
C10' K1' Mo2' 132.4(2) . 2_556
Mo2' K1' Mo2' 62.97(5) . 2_556
O1' K2' O12' 117.7(2) . .
O1' K2' O3' 99.2(2) . 2_556
O12' K2' O3' 126.8(2) . 2_556
O1' K2' O5' 112.9(2) . 2_556
O12' K2' O5' 69.83(19) . 2_556
O3' K2' O5' 60.61(19) 2_556 2_556
O1' K2' O6' 61.83(16) . .
O12' K2' O6' 104.5(2) . .
O3' K2' O6' 59.48(16) 2_556 .
O5' K2' O6' 52.83(16) 2_556 .
O1' K2' O5' 55.94(18) . .
O12' K2' O5' 69.42(18) . .
O3' K2' O5' 108.94(19) 2_556 .
O5' K2' O5' 71.2(2) 2_556 .
O6' K2' O5' 50.00(15) . .
O1' K2' C37' 95.6(3) . .
O12' K2' C37' 90.9(2) . .
O3' K2' C37' 124.0(2) 2_556 .
O5' K2' C37' 150.5(2) 2_556 .
O6' K2' C37' 156.6(2) . .
O5' K2' C37' 123.8(2) . .
O1' K2' C36' 103.9(2) . .
O12' K2' C36' 67.1(2) . .
O3' K2' C36' 141.2(2) 2_556 .
O5' K2' C36' 132.6(2) 2_556 .
O6' K2' C36' 159.1(2) . .
O5' K2' C36' 109.8(2) . .
C37' K2' C36' 23.9(2) . .
O1' K2' C38' 107.9(3) . .
O12' K2' C38' 101.9(2) . .
O3' K2' C38' 101.4(3) 2_556 .
O5' K2' C38' 137.2(3) 2_556 .
O6' K2' C38' 153.3(2) . .
O5' K2' C38' 147.3(3) . .
C37' K2' C38' 23.6(3) . .
C36' K2' C38' 41.8(3) . .
O1' K2' C39' 131.1(2) . .
O12' K2' C39' 90.2(2) . .
O3' K2' C39' 93.0(2) 2_556 .
O5' K2' C39' 114.3(2) 2_556 .
O6' K2' C39' 152.4(2) . .
O5' K2' C39' 156.2(2) . .
C37' K2' C39' 41.3(3) . .
C36' K2' C39' 48.5(3) . .
C38' K2' C39' 23.3(3) . .
O1' K2' Mo1' 93.77(15) . 2_556
O12' K2' Mo1' 99.37(15) . 2_556
O3' K2' Mo1' 37.77(14) 2_556 2_556
O5' K2' Mo1' 30.27(12) 2_556 2_556
O6' K2' Mo1' 33.44(3) . 2_556
O5' K2' Mo1' 75.02(12) . 2_556
C37' K2' Mo1' 161.0(2) . 2_556
C36' K2' Mo1' 161.3(2) . 2_556
C38' K2' Mo1' 137.4(2) . 2_556
C39' K2' Mo1' 122.1(2) . 2_556
O1' K2' C40' 144.1(2) . .
O12' K2' C40' 66.8(2) . .
O3' K2' C40' 104.8(2) 2_556 .
O5' K2' C40' 102.1(2) 2_556 .
O6' K2' C40' 154.1(2) . .
O5' K2' C40' 135.1(2) . .
C37' K2' C40' 48.7(3) . .
C36' K2' C40' 42.3(3) . .
C38' K2' C40' 41.5(3) . .
C39' K2' C40' 23.5(2) . .
Mo1' K2' C40' 121.5(2) 2_556 .
O2' K3' O4' 58.9(2) . .
O2' K3' N2' 164.7(4) . .
O4' K3' N2' 107.7(4) . .
O2' K3' N3' 103.4(5) . .
O4' K3' N3' 162.3(5) . .
N2' K3' N3' 89.8(6) . .
O2' K3' C27' 83.9(3) . .
O4' K3' C27' 25.0(2) . .
N2' K3' C27' 82.9(4) . .
N3' K3' C27' 172.7(5) . .
O2' K3' C18' 94.8(3) . .
O4' K3' C18' 79.2(3) . .
N2' K3' C18' 89.3(4) . .
N3' K3' C18' 104.1(5) . .
C27' K3' C18' 75.1(3) . .
O2' K3' C4' 94.9(2) . .
O4' K3' C4' 79.2(3) . .
N2' K3' C4' 74.2(4) . .
N3' K3' C4' 103.9(5) . .
C27' K3' C4' 74.8(3) . .
C18' K3' C4' 147.2(3) . .
O2' K3' C3' 91.5(3) . .
O4' K3' C3' 98.1(3) . .
N2' K3' C3' 82.8(4) . .
N3' K3' C3' 81.3(5) . .
C27' K3' C3' 98.5(3) . .
C18' K3' C3' 170.4(3) . .
C4' K3' C3' 24.4(3) . .
O2' K3' C19' 76.3(2) . .
O4' K3' C19' 55.5(2) . .
N2' K3' C19' 102.9(4) . .
N3' K3' C19' 124.1(5) . .
C27' K3' C19' 57.5(3) . .
C18' K3' C19' 24.8(3) . .
C4' K3' C19' 132.0(3) . .
C3' K3' C19' 153.5(3) . .
O2' K3' C17' 91.9(2) . .
O4' K3' C17' 98.3(3) . .
N2' K3' C17' 97.7(4) . .
N3' K3' C17' 81.4(5) . .
C27' K3' C17' 98.8(3) . .
C18' K3' C17' 24.3(3) . .
C4' K3' C17' 170.1(3) . .
C3' K3' C17' 162.7(3) . .
C19' K3' C17' 43.3(3) . .
O2' K3' C5' 76.5(3) . .
O4' K3' C5' 56.0(3) . .
N2' K3' C5' 89.9(4) . .
N3' K3' C5' 123.4(5) . .
C27' K3' C5' 57.6(3) . .
C18' K3' C5' 132.5(3) . .
C4' K3' C5' 24.4(3) . .
C3' K3' C5' 42.6(3) . .
C19' K3' C5' 111.1(3) . .
C17' K3' C5' 154.2(3) . .
O2' K3' C2' 70.2(2) . .
O4' K3' C2' 94.8(3) . .
N2' K3' C2' 106.0(4) . .
N3' K3' C2' 77.5(5) . .
C27' K3' C2' 105.2(3) . .
C18' K3' C2' 164.7(3) . .
C4' K3' C2' 41.9(3) . .
C3' K3' C2' 23.6(3) . .
C19' K3' C2' 143.9(3) . .
C17' K3' C2' 147.9(3) . .
C5' K3' C2' 48.6(3) . .
O8' K4' O10' 59.28(19) . .
O8' K4' N5' 92.9(3) . .
O10' K4' N5' 152.2(3) . .
O8' K4' N4' 167.4(5) . .
O10' K4' N4' 109.4(5) . .
N5' K4' N4' 98.3(5) . .
O8' K4' N4'A 160.0(7) . .
O10' K4' N4'A 131.1(7) . .
N5' K4' N4'A 74.9(8) . .
N4' K4' N4'A 31.8(8) . .
O8' K4' C55' 84.0(2) . .
O10' K4' C55' 24.7(2) . .
N5' K4' C55' 176.6(3) . .
N4' K4' C55' 84.8(5) . .
N4'A K4' C55' 107.6(7) . .
O8' K4' C30' 94.4(2) . .
O10' K4' C30' 77.9(2) . .
N5' K4' C30' 105.4(3) . .
N4' K4' C30' 88.0(5) . .
N4'A K4' C30' 74.2(8) . .
C55' K4' C30' 73.5(3) . .
O8' K4' C46' 95.3(2) . .
O10' K4' C46' 78.0(2) . .
N5' K4' C46' 108.1(3) . .
N4' K4' C46' 75.9(5) . .
N4'A K4' C46' 103.5(7) . .
C55' K4' C46' 73.6(3) . .
C30' K4' C46' 144.4(3) . .
O8' K4' C29' 76.5(2) . .
O10' K4' C29' 55.0(2) . .
N5' K4' C29' 121.5(3) . .
N4' K4' C29' 102.0(5) . .
N4'A K4' C29' 96.1(8) . .
C55' K4' C29' 56.4(3) . .
C30' K4' C29' 24.0(2) . .
C46' K4' C29' 129.8(3) . .
O8' K4' C31' 92.4(2) . .
O10' K4' C31' 97.1(2) . .
N5' K4' C31' 81.9(3) . .
N4' K4' C31' 94.7(5) . .
N4'A K4' C31' 70.5(7) . .
C55' K4' C31' 96.8(3) . .
C30' K4' C31' 23.7(3) . .
C46' K4' C31' 166.9(3) . .
C29' K4' C31' 42.4(3) . .
O8' K4' C47' 76.8(2) . .
O10' K4' C47' 55.3(2) . .
N5' K4' C47' 123.6(3) . .
N4' K4' C47' 92.2(5) . .
N4'A K4' C47' 123.1(7) . .
C55' K4' C47' 57.1(3) . .
C30' K4' C47' 130.3(3) . .
C46' K4' C47' 24.0(2) . .
C29' K4' C47' 109.7(3) . .
C31' K4' C47' 152.2(3) . .
O8' K4' C45' 93.0(2) . .
O10' K4' C45' 97.3(2) . .
N5' K4' C45' 84.3(3) . .
N4' K4' C45' 82.6(5) . .
N4'A K4' C45' 101.3(8) . .
C55' K4' C45' 97.2(3) . .
C30' K4' C45' 167.4(3) . .
C46' K4' C45' 24.1(2) . .
C29' K4' C45' 152.1(3) . .
C31' K4' C45' 165.4(3) . .
C47' K4' C45' 42.4(2) . .
C6' O1' Mo1' 115.5(6) . .
C6' O1' K2' 149.1(5) . .
Mo1' O1' K2' 94.8(2) . .
C13' O2' Mo1' 122.3(6) . .
C13' O2' K3' 126.8(6) . .
Mo1' O2' K3' 110.8(3) . .
C20' O3' Mo1' 116.1(6) . .
C20' O3' K2' 150.3(6) . 2_556
Mo1' O3' K2' 89.5(2) . 2_556
C27' O4' Mo1' 160.5(8) . .
C27' O4' K3' 91.8(6) . .
Mo1' O4' K3' 107.7(3) . .
Mo1' O5' K1' 157.8(4) . .
Mo1' O5' K2' 88.7(2) . 2_556
K1' O5' K2' 110.7(2) . 2_556
Mo1' O5' K2' 82.9(2) . .
K1' O5' K2' 100.5(2) . .
K2' O5' K2' 107.9(2) 2_556 .
Mo1' O6' Mo1' 165.0(5) 2_556 .
Mo1' O6' K2' 87.63(17) 2_556 2_556
Mo1' O6' K2' 84.08(17) . 2_556
Mo1' O6' K2' 84.08(17) 2_556 .
Mo1' O6' K2' 87.63(17) . .
K2' O6' K2' 113.0(3) 2_556 .
C34' O7' Mo2' 116.6(6) . .
C34' O7' K1' 146.1(6) . .
Mo2' O7' K1' 94.9(2) . .
C41' O8' Mo2' 122.1(5) . .
C41' O8' K4' 126.2(5) . .
Mo2' O8' K4' 111.7(3) . .
C48' O9' Mo2' 116.9(5) . .
C48' O9' K1' 143.1(6) . 2_556
Mo2' O9' K1' 97.9(2) . 2_556
C55' O10' Mo2' 155.2(6) . .
C55' O10' K4' 96.4(5) . .
Mo2' O10' K4' 108.4(3) . .
Mo2' O11' Mo2' 156.0(5) . 2_556
Mo2' O11' K1' 83.16(16) . .
Mo2' O11' K1' 83.76(16) 2_556 .
Mo2' O11' K1' 83.76(16) . 2_556
Mo2' O11' K1' 83.16(16) 2_556 2_556
K1' O11' K1' 113.6(3) . 2_556
Mo2' O12' K2' 155.2(3) . .
Mo2' O12' K1' 87.7(3) . .
K2' O12' K1' 105.7(2) . .
Mo2' O12' K1' 86.1(2) . 2_556
K2' O12' K1' 106.0(2) . 2_556
K1' O12' K1' 115.15(19) . 2_556
C2' C1' C6' 119.9(10) . .
C2' C1' C7' 119.6(10) . .
C6' C1' C7' 120.4(9) . .
C2' C1' K3' 75.7(6) . .
C6' C1' K3' 76.3(6) . .
C7' C1' K3' 120.4(6) . .
C1' C2' C3' 120.6(12) . .
C1' C2' K3' 81.5(6) . .
C3' C2' K3' 72.1(6) . .
C2' C3' C4' 120.3(11) . .
C2' C3' K3' 84.3(6) . .
C4' C3' K3' 76.1(6) . .
C3' C4' C5' 120.6(11) . .
C3' C4' K3' 79.5(6) . .
C5' C4' K3' 81.1(6) . .
C4' C5' C6' 119.6(11) . .
C4' C5' C28' 118.9(11) . .
C6' C5' C28' 121.4(11) . .
C4' C5' K3' 74.6(6) . .
C6' C5' K3' 83.2(6) . .
C28' C5' K3' 109.3(6) . .
O1' C6' C5' 121.2(10) . .
O1' C6' C1' 119.8(9) . .
C5' C6' C1' 118.9(10) . .
O1' C6' K3' 113.6(5) . .
C5' C6' K3' 72.9(6) . .
C1' C6' K3' 80.3(6) . .
C8' C7' C1' 118.3(8) . .
C9' C8' C13' 117.3(9) . .
C9' C8' C7' 122.4(9) . .
C13' C8' C7' 120.0(9) . .
C9' C8' K1' 74.3(6) . .
C13' C8' K1' 90.1(6) . .
C7' C8' K1' 99.8(6) . .
C10' C9' C8' 122.5(10) . .
C10' C9' K1' 85.6(7) . .
C8' C9' K1' 81.3(7) . .
C9' C10' C11' 119.5(11) . .
C9' C10' K1' 70.7(7) . .
C11' C10' K1' 88.9(8) . .
C10' C11' C12' 121.8(10) . .
C11' C12' C13' 118.0(9) . .
C11' C12' C14' 120.0(9) . .
C13' C12' C14' 121.8(9) . .
O2' C13' C8' 119.1(9) . .
O2' C13' C12' 120.1(9) . .
C8' C13' C12' 120.8(9) . .
C12' C14' C15' 117.2(8) . .
C16' C15' C20' 121.5(10) . .
C16' C15' C14' 118.7(11) . .
C20' C15' C14' 119.7(10) . .
C16' C15' K3' 77.2(6) . .
C20' C15' K3' 75.2(6) . .
C14' C15' K3' 120.7(6) . .
C17' C16' C15' 120.4(12) . .
C17' C16' K3' 71.0(6) . .
C15' C16' K3' 80.0(6) . .
C16' C17' C18' 119.2(12) . .
C16' C17' K3' 85.9(7) . .
C18' C17' K3' 73.8(6) . .
C17' C18' C19' 122.8(11) . .
C17' C18' K3' 81.9(7) . .
C19' C18' K3' 80.8(6) . .
C18' C19' C20' 118.1(11) . .
C18' C19' C21' 119.6(10) . .
C20' C19' C21' 122.4(10) . .
C18' C19' K3' 74.4(6) . .
C20' C19' K3' 83.9(6) . .
C21' C19' K3' 110.3(6) . .
O3' C20' C15' 121.5(9) . .
O3' C20' C19' 120.5(10) . .
C15' C20' C19' 118.0(10) . .
O3' C20' K3' 114.1(5) . .
C15' C20' K3' 81.6(6) . .
C19' C20' K3' 71.8(6) . .
C19' C21' C22' 113.4(9) . .
C23' C22' C27' 118.3(10) . .
C23' C22' C21' 123.6(10) . .
C27' C22' C21' 117.9(9) . .
C24' C23' C22' 119.2(11) . .
C25' C24' C23' 121.2(11) . .
C24' C25' C26' 122.0(11) . .
C25' C26' C27' 117.1(11) . .
C25' C26' C28' 124.9(10) . .
C27' C26' C28' 118.0(9) . .
O4' C27' C22' 118.7(9) . .
O4' C27' C26' 119.2(9) . .
C22' C27' C26' 122.1(10) . .
O4' C27' K3' 63.2(6) . .
C22' C27' K3' 101.6(7) . .
C26' C27' K3' 102.4(7) . .
C5' C28' C26' 115.4(9) . .
C30' C29' C34' 118.0(10) . .
C30' C29' C56' 121.4(9) . .
C34' C29' C56' 120.6(9) . .
C30' C29' K4' 75.5(6) . .
C34' C29' K4' 82.7(6) . .
C56' C29' K4' 111.8(6) . .
C31' C30' C29' 124.2(10) . .
C31' C30' K4' 80.8(7) . .
C29' C30' K4' 80.6(6) . .
C30' C31' C32' 117.8(10) . .
C30' C31' K4' 75.5(7) . .
C32' C31' K4' 82.7(7) . .
C33' C32' C31' 121.9(10) . .
C33' C32' K4' 81.6(6) . .
C31' C32' K4' 73.5(7) . .
C32' C33' C34' 118.7(9) . .
C32' C33' C35' 121.3(9) . .
C34' C33' C35' 120.0(9) . .
C32' C33' K4' 75.3(6) . .
C34' C33' K4' 75.6(6) . .
C35' C33' K4' 119.9(6) . .
O7' C34' C33' 120.2(8) . .
O7' C34' C29' 120.2(9) . .
C33' C34' C29' 119.4(9) . .
O7' C34' K4' 112.9(6) . .
C33' C34' K4' 81.1(6) . .
C29' C34' K4' 72.9(6) . .
C33' C35' C36' 117.5(9) . .
C37' C36' C41' 118.0(10) . .
C37' C36' C35' 122.2(10) . .
C41' C36' C35' 119.5(9) . .
C37' C36' K2' 76.8(6) . .
C41' C36' K2' 80.8(6) . .
C35' C36' K2' 107.0(6) . .
C38' C37' C36' 121.6(11) . .
C38' C37' K2' 81.2(6) . .
C36' C37' K2' 79.3(6) . .
C39' C38' C37' 119.4(10) . .
C39' C38' K2' 78.6(6) . .
C37' C38' K2' 75.1(6) . .
C38' C39' C40' 121.7(11) . .
C38' C39' K2' 78.1(7) . .
C40' C39' K2' 78.7(6) . .
C39' C40' C41' 118.3(10) . .
C39' C40' C42' 122.0(10) . .
C41' C40' C42' 119.5(8) . .
C39' C40' K2' 77.8(6) . .
C41' C40' K2' 78.7(6) . .
C42' C40' K2' 109.2(6) . .
O8' C41' C40' 120.1(9) . .
O8' C41' C36' 119.1(9) . .
C40' C41' C36' 120.8(9) . .
O8' C41' K2' 118.9(5) . .
C40' C41' K2' 77.9(6) . .
C36' C41' K2' 75.0(5) . .
C43' C42' C40' 119.4(8) . .
C44' C43' C48' 119.0(9) . .
C44' C43' C42' 120.7(9) . .
C48' C43' C42' 120.2(9) . .
C44' C43' K4' 76.0(6) . .
C48' C43' K4' 76.2(6) . .
C42' C43' K4' 118.5(6) . .
C45' C44' C43' 121.5(10) . .
C45' C44' K4' 75.4(6) . .
C43' C44' K4' 80.6(6) . .
C44' C45' C46' 119.6(10) . .
C44' C45' K4' 81.2(7) . .
C46' C45' K4' 76.1(6) . .
C47' C46' C45' 121.3(10) . .
C47' C46' K4' 79.2(6) . .
C45' C46' K4' 79.8(6) . .
C46' C47' C48' 119.7(9) . .
C46' C47' C49' 118.9(9) . .
C48' C47' C49' 121.4(9) . .
C46' C47' K4' 76.8(6) . .
C48' C47' K4' 81.7(6) . .
C49' C47' K4' 110.8(6) . .
O9' C48' C47' 120.9(8) . .
O9' C48' C43' 120.1(9) . .
C47' C48' C43' 118.9(9) . .
O9' C48' K4' 113.1(6) . .
C47' C48' K4' 74.1(5) . .
C43' C48' K4' 80.0(6) . .
C50' C49' C47' 114.4(8) . .
C55' C50' C51' 116.8(11) . .
C55' C50' C49' 120.2(9) . .
C51' C50' C49' 122.9(10) . .
C52' C51' C50' 120.6(12) . .
C53' C52' C51' 119.6(12) . .
C52' C53' C54' 122.6(12) . .
C53' C54' C55' 116.1(11) . .
C53' C54' C56' 123.6(10) . .
C55' C54' C56' 120.3(9) . .
O10' C55' C54' 118.2(9) . .
O10' C55' C50' 117.8(10) . .
C54' C55' C50' 124.0(9) . .
O10' C55' K4' 58.9(4) . .
C54' C55' K4' 105.0(6) . .
C50' C55' K4' 104.3(6) . .
C54' C56' C29' 113.8(9) . .
C57' N1' K1' 144(2) . .
N1' C57' C58' 170(3) . .
C59' N2' K3' 154.1(17) . .
N2' C59' C60' 179(3) . .
C61' N3' K3' 112.4(19) . .
N3' C61' C62' 178(3) . .
N3' C61' K3' 49.3(16) . .
C62' C61' K3' 132.5(17) . .
C63' N4' N4'A 148(3) . .
C63' N4' K4' 127(2) . .
N4'A N4' K4' 75.9(16) . .
N4' C63' C64' 179(3) . .
C63A N4'A N4' 154(4) . .
C63A N4'A K4' 132(3) . .
N4' N4'A K4' 72.3(15) . .
N4'A C63A C64A 168(5) . .
C65' N5' K4' 131.7(12) . .
N5' C65' C66' 178.9(18) . .
N6 C67 C68 148(6) . .
N7 C69 C70 170(5) . .
N8 C71 C72 169(4) . .
N9 C73 C74 156(7) . .
N10 C75 C76 177(3) . .

loop_
_geom_bond_atom_site_label_1
_geom_bond_atom_site_label_2
_geom_bond_distance
_geom_bond_site_symmetry_2
Mo1 O5 1.709(6) .
Mo1 O6 1.890(6) .
Mo1 O4 1.989(7) .
Mo1 O2 2.074(6) .
Mo1 O1 2.081(7) .
Mo1 O3 2.086(6) .
Mo1 K2 3.417(2) .
Mo1 K1 3.593(3) 2_656
Mo1 K3 3.886(3) .
Mo2 O11 1.710(6) .
Mo2 O6 1.886(7) 2_656
Mo2 O10 1.985(7) .
Mo2 O7 2.075(6) .
Mo2 O8 2.089(7) .
Mo2 O9 2.103(7) .
Mo2 K2 3.450(2) 2_656
Mo2 K1 3.548(3) .
Mo2 K4 3.881(2) .
K1 O7 2.617(6) .
K1 O3 2.636(7) 2_656
K1 O5 2.730(7) .
K1 O6 3.194(7) 2_656
K1 O11 3.242(7) .
K1 C11 3.288(12) .
K1 C12 3.370(10) .
K1 N1 3.33(3) .
K1 O5 3.379(7) 2_656
K1 C10 3.468(13) .
K1 Mo1 3.593(3) 2_656
K2 O11 2.677(7) .
K2 O1 2.694(7) .
K2 O9 2.711(7) 2_656
K2 O5 2.967(7) .
K2 O11 3.030(7) 2_656
K2 O6 3.073(6) .
K2 C39 3.299(10) .
K2 C40 3.315(10) .
K2 C38 3.355(11) .
K2 C37 3.389(11) .
K2 C36 3.428(10) .
K3 O2 2.620(7) .
K3 O4 2.715(7) .
K3 N2 2.763(13) .
K3 N3 2.859(18) .
K3 C27 3.210(11) .
K3 C18 3.235(11) .
K3 C4 3.236(11) .
K3 C3 3.278(12) .
K3 C17 3.305(12) .
K3 C5 3.318(10) .
K3 C19 3.322(11) .
K3 C16 3.421(11) .
K4 O8 2.588(7) .
K4 N4 2.803(19) .
K4 N5 2.843(14) .
K4 O10 2.837(7) .
K4 C55 3.132(10) .
K4 C46 3.243(11) .
K4 C30 3.287(10) .
K4 C29 3.314(10) .
K4 C47 3.320(11) .
K4 C45 3.337(11) .
K4 C31 3.334(11) .
K4 C34 3.391(9) .
O1 C6 1.349(12) .
O2 C13 1.341(11) .
O3 C20 1.352(12) .
O3 K1 2.636(7) 2_656
O4 C27 1.332(11) .
O5 K1 3.379(7) 2_656
O6 Mo2 1.885(7) 2_656
O6 K1 3.194(7) 2_656
O7 C34 1.386(11) .
O8 C41 1.341(11) .
O9 C48 1.365(12) .
O9 K2 2.711(6) 2_656
O10 C55 1.328(11) .
O11 K2 3.030(7) 2_656
C1 C2 1.387(15) .
C1 C6 1.418(14) .
C1 C7 1.495(14) .
C2 C3 1.396(16) .
C3 C4 1.386(16) .
C4 C5 1.392(15) .
C5 C6 1.437(14) .
C5 C28 1.508(15) .
C7 C8 1.510(15) .
C8 C13 1.407(14) .
C8 C9 1.407(15) .
C9 C10 1.391(17) .
C10 C11 1.394(16) .
C11 C12 1.391(14) .
C12 C13 1.396(14) .
C12 C14 1.511(14) .
C14 C15 1.500(14) .
C15 C16 1.368(15) .
C15 C20 1.410(14) .
C16 C17 1.425(16) .
C17 C18 1.384(16) .
C18 C19 1.374(15) .
C19 C20 1.417(14) .
C19 C21 1.516(14) .
C21 C22 1.484(15) .
C22 C23 1.374(15) .
C22 C27 1.394(14) .
C23 C24 1.386(17) .
C24 C25 1.390(16) .
C25 C26 1.390(15) .
C26 C27 1.422(15) .
C26 C28 1.523(14) .
C29 C30 1.396(13) .
C29 C34 1.411(14) .
C29 C56 1.510(14) .
C30 C31 1.366(15) .
C31 C32 1.407(15) .
C32 C33 1.373(14) .
C33 C34 1.402(14) .
C33 C35 1.490(13) .
C35 C36 1.506(14) .
C36 C37 1.386(14) .
C36 C41 1.407(14) .
C37 C38 1.403(15) .
C38 C39 1.373(16) .
C39 C40 1.392(15) .
C40 C41 1.399(14) .
C40 C42 1.514(15) .
C42 C43 1.517(14) .
C43 C44 1.375(14) .
C43 C48 1.416(14) .
C44 C45 1.373(15) .
C45 C46 1.376(16) .
C46 C47 1.385(14) .
C47 C48 1.384(14) .
C47 C49 1.527(15) .
C49 C50 1.539(14) .
C50 C55 1.398(15) .
C50 C51 1.410(15) .
C51 C52 1.379(15) .
C52 C53 1.397(16) .
C53 C54 1.366(15) .
C54 C55 1.384(14) .
C54 C56 1.526(15) .
N1 C57 1.185(19) .
C57 C58 1.476(18) .
N2 C59 1.152(13) .
C59 C60 1.457(15) .
N3 C61 1.149(16) .
C61 C62 1.478(16) .
N4 C63 1.217(16) .
C63 C64 1.499(16) .
N5 C65 1.092(19) .
C65 C66 1.50(2) .
Mo1' O5' 1.720(6) .
Mo1' O6' 1.8899(15) .
Mo1' O4' 1.983(6) .
Mo1' O2' 2.068(7) .
Mo1' O3' 2.090(6) .
Mo1' O1' 2.104(6) .
Mo1' K2' 3.411(2) 2_556
Mo1' K2' 3.514(2) .
Mo1' K3' 3.885(3) .
Mo2' O12' 1.719(6) .
Mo2' O11' 1.8863(19) .
Mo2' O10' 2.002(6) .
Mo2' O9' 2.067(7) .
Mo2' O7' 2.080(7) .
Mo2' O8' 2.085(6) .
Mo2' K1' 3.524(3) .
Mo2' K1' 3.542(3) 2_556
Mo2' K4' 3.879(2) .
K1' O9' 2.606(6) 2_556
K1' O7' 2.674(6) .
K1' O5' 2.730(7) .
K1' O12' 3.146(7) .
K1' O11' 3.209(5) .
K1' O12' 3.215(7) 2_556
K1' C9' 3.241(12) .
K1' N1' 3.30(2) .
K1' C8' 3.327(10) .
K1' C10' 3.423(13) .
K1' Mo2' 3.541(3) 2_556
K2' O1' 2.643(7) .
K2' O12' 2.661(7) .
K2' O3' 2.716(7) 2_556
K2' O5' 2.986(7) 2_556
K2' O6' 3.041(5) .
K2' O5' 3.284(7) .
K2' C37' 3.328(11) .
K2' C36' 3.358(10) .
K2' C38' 3.403(11) .
K2' C39' 3.410(11) .
K2' Mo1' 3.411(2) 2_556
K2' C40' 3.421(10) .
K3' O2' 2.635(7) .
K3' O4' 2.791(8) .
K3' N2' 2.817(14) .
K3' N3' 2.86(2) .
K3' C27' 3.124(12) .
K3' C18' 3.200(10) .
K3' C4' 3.233(10) .
K3' C3' 3.274(11) .
K3' C19' 3.280(10) .
K3' C17' 3.299(11) .
K3' C5' 3.314(11) .
K3' C2' 3.423(10) .
K4' O8' 2.591(6) .
K4' O10' 2.750(7) .
K4' N5' 2.862(12) .
K4' N4' 2.86(2) .
K4' N4'A 2.91(4) .
K4' C55' 3.191(10) .
K4' C30' 3.269(11) .
K4' C46' 3.302(11) .
K4' C29' 3.331(10) .
K4' C31' 3.333(12) .
K4' C47' 3.333(10) .
K4' C45' 3.349(11) .
O1' C6' 1.365(12) .
O2' C13' 1.331(11) .
O3' C20' 1.334(12) .
O3' K2' 2.716(7) 2_556
O4' C27' 1.321(12) .
O5' K2' 2.987(7) 2_556
O6' Mo1' 1.8898(15) 2_556
O6' K2' 3.041(5) 2_556
O7' C34' 1.351(11) .
O8' C41' 1.336(11) .
O9' C48' 1.357(11) .
O9' K1' 2.606(6) 2_556
O10' C55' 1.343(11) .
O11' Mo2' 1.8863(19) 2_556
O11' K1' 3.209(5) 2_556
O12' K1' 3.215(7) 2_556
C1' C2' 1.373(15) .
C1' C6' 1.408(15) .
C1' C7' 1.537(14) .
C2' C3' 1.377(16) .
C3' C4' 1.374(16) .
C4' C5' 1.383(16) .
C5' C6' 1.405(15) .
C5' C28' 1.493(16) .
C7' C8' 1.486(14) .
C8' C9' 1.387(15) .
C8' C13' 1.418(13) .
C9' C10' 1.379(15) .
C10' C11' 1.379(15) .
C11' C12' 1.384(14) .
C12' C13' 1.426(13) .
C12' C14' 1.496(14) .
C14' C15' 1.559(14) .
C15' C16' 1.387(15) .
C15' C20' 1.396(15) .
C16' C17' 1.364(16) .
C17' C18' 1.371(16) .
C18' C19' 1.392(15) .
C19' C20' 1.425(14) .
C19' C21' 1.503(15) .
C21' C22' 1.513(14) .
C22' C23' 1.404(15) .
C22' C27' 1.403(14) .
C23' C24' 1.404(16) .
C24' C25' 1.367(17) .
C25' C26' 1.380(15) .
C26' C27' 1.423(14) .
C26' C28' 1.507(15) .
C29' C30' 1.371(14) .
C29' C34' 1.441(14) .
C29' C56' 1.522(14) .
C30' C31' 1.357(15) .
C31' C32' 1.406(15) .
C32' C33' 1.397(14) .
C33' C34' 1.409(13) .
C33' C35' 1.485(13) .
C35' C36' 1.536(15) .
C36' C37' 1.385(14) .
C36' C41' 1.422(14) .
C37' C38' 1.379(16) .
C38' C39' 1.376(15) .
C39' C40' 1.390(14) .
C40' C41' 1.393(14) .
C40' C42' 1.516(14) .
C42' C43' 1.500(13) .
C43' C44' 1.396(13) .
C43' C48' 1.425(13) .
C44' C45' 1.375(15) .
C45' C46' 1.392(14) .
C46' C47' 1.379(13) .
C47' C48' 1.419(13) .
C47' C49' 1.527(13) .
C49' C50' 1.516(15) .
C50' C55' 1.384(14) .
C50' C51' 1.393(15) .
C51' C52' 1.395(17) .
C52' C53' 1.361(17) .
C53' C54' 1.378(15) .
C54' C55' 1.394(14) .
C54' C56' 1.493(15) .
N1' C57' 1.203(17) .
C57' C58' 1.466(17) .
N2' C59' 1.138(14) .
C59' C60' 1.482(15) .
N3' C61' 1.182(16) .
C61' C62' 1.486(17) .
N4' C63' 1.182(17) .
N4' N4'A 1.58(4) .
C63' C64' 1.473(17) .
N4'A C63A 1.163(19) .
C63A C64A 1.393(18) .
N5' C65' 1.128(13) .
C65' C66' 1.442(15) .
N6 C67 1.17(2) .
C67 C68 1.481(19) .
N7 C69 1.171(19) .
C69 C70 1.468(18) .
N8 C71 1.129(18) .
C71 C72 1.461(17) .
N9 C73 1.15(2) .
C73 C74 1.484(19) .
N10 C75 1.138(16) .
C75 C76 1.458(16) .
